data_4318650
loop_
_publ_author_name
'H\%akan Carlsson'
'Matti Haukka'
'Ebbe Nordlander'

_publ_section_title
;
 Hydrolytically Active Tetranuclear Nickel Complexes with Structural
 Resemblance to the Active Site of Urease
;
_journal_name_full 'Inorganic Chemistry'
_journal_page_first 4981
_journal_page_last 4983
_journal_paper_doi 10.1021/ic025839p
_journal_volume 41
_journal_year 2002
_chemical_formula_sum 'C78 H97 Cl2 N14 Ni4 O21.5'
_chemical_formula_weight 1880.44
_chemical_name_common structure_4
_space_group_IT_number 2
_symmetry_cell_setting triclinic
_symmetry_space_group_name_Hall '-P 1'
_symmetry_space_group_name_H-M 'P -1'
_atom_sites_solution_hydrogens geom
_atom_sites_solution_primary direct
_atom_sites_solution_secondary difmap
_audit_creation_method SHELXL-97
_cell_angle_alpha 77.4506(5)
_cell_angle_beta 89.7781(5)
_cell_angle_gamma 71.9627(6)
_cell_formula_units_Z 2
_cell_length_a 13.9016(2)
_cell_length_b 15.5577(2)
_cell_length_c 21.0623(3)
_cell_measurement_temperature 150(2)
_cell_volume 4218.06(10)
_computing_cell_refinement 'Denzo/Scalepack (Otwinowski & Minor, 1997)'
_computing_data_collection 'Collect (Nonius BV, 1997-2000)'
_computing_data_reduction 'Denzo/Scalepack (Otwinowski & Minor, 1997)'
_computing_molecular_graphics 'XP in SHELXTL v.6.12 (Bruker AXS, 2001)'
_computing_publication_material 'SHELXL-97 (Sheldrick, 1997)'
_computing_structure_refinement 'SHELXL-97 (Sheldrick, 1997)'
_computing_structure_solution 'SHELXS-97 (Sheldrick, 1990)'
_diffrn_ambient_temperature 150(2)
_diffrn_detector_area_resol_mean 9
_diffrn_measured_fraction_theta_full 0.989
_diffrn_measured_fraction_theta_max 0.989
_diffrn_measurement_device '95mm CCD camera on \k-goniostat'
_diffrn_measurement_device_type KappaCCD
_diffrn_measurement_method CCD
_diffrn_radiation_monochromator 'horizonally mounted graphite crystal'
_diffrn_radiation_source 'fine-focus sealed tube'
_diffrn_radiation_type MoK\a
_diffrn_radiation_wavelength 0.71073
_diffrn_reflns_av_R_equivalents 0.0448
_diffrn_reflns_av_sigmaI/netI 0.0429
_diffrn_reflns_limit_h_max 17
_diffrn_reflns_limit_h_min -17
_diffrn_reflns_limit_k_max 19
_diffrn_reflns_limit_k_min -19
_diffrn_reflns_limit_l_max 25
_diffrn_reflns_limit_l_min -25
_diffrn_reflns_number 63001
_diffrn_reflns_theta_full 26.01
_diffrn_reflns_theta_max 26.01
_diffrn_reflns_theta_min 3.72
_exptl_absorpt_coefficient_mu 1.023
_exptl_absorpt_correction_T_max 0.28921
_exptl_absorpt_correction_T_min 0.26818
_exptl_absorpt_correction_type multi-scan
_exptl_absorpt_process_details 'Xprep in Shelxtl v. 5.1 (Bruker AXS, 1998)'
_exptl_crystal_colour 'pale green'
_exptl_crystal_density_diffrn 1.481
_exptl_crystal_density_method 'not measured'
_exptl_crystal_description block
_exptl_crystal_F_000 1962
_exptl_crystal_size_max 0.20
_exptl_crystal_size_mid 0.20
_exptl_crystal_size_min 0.20
_refine_diff_density_max 1.616
_refine_diff_density_min -1.192
_refine_diff_density_rms 0.097
_refine_ls_extinction_method none
_refine_ls_goodness_of_fit_ref 1.033
_refine_ls_hydrogen_treatment constr
_refine_ls_matrix_type full
_refine_ls_number_parameters 1074
_refine_ls_number_reflns 16412
_refine_ls_number_restraints 0
_refine_ls_restrained_S_all 1.033
_refine_ls_R_factor_all 0.0763
_refine_ls_R_factor_gt 0.0566
_refine_ls_shift/su_max 0.001
_refine_ls_shift/su_mean 0.000
_refine_ls_structure_factor_coef Fsqd
_refine_ls_weighting_details 'calc w=1/[\s^2^(Fo^2^)+(0.0789P)^2^+10.6288P] where P=(Fo^2^+2Fc^2^)/3'
_refine_ls_weighting_scheme calc
_refine_ls_wR_factor_gt 0.1483
_refine_ls_wR_factor_ref 0.1639
_reflns_number_gt 12811
_reflns_number_total 16412
_reflns_threshold_expression >2sigma(I)
_cod_data_source_file ic025839p_s1_2.cif
_cod_data_source_block structure_3
_cod_depositor_comments
;
The following automatic conversions were performed:

data name '_atom_site_symetry_multiplicity' was replaced with
'_atom_site_symmetry_multiplicity' as specified in the replacement
file 'data/replacement-values/replacement_tags.lst'.

Automatic conversion script
Id: cif_correct_tags 9268 2022-04-12 08:56:07Z antanas 
;
_cod_original_formula_sum 'C78 H97 Cl2 N14 Ni4 O21.50'
_cod_database_code 4318650

loop_
_symmetry_equiv_pos_as_xyz
'x, y, z'
'-x, -y, -z'

loop_
_atom_site_label
_atom_site_type_symbol
_atom_site_fract_x
_atom_site_fract_y
_atom_site_fract_z
_atom_site_U_iso_or_equiv
_atom_site_adp_type
_atom_site_occupancy
_atom_site_symmetry_multiplicity
_atom_site_calc_flag
_atom_site_refinement_flags
_atom_site_disorder_assembly
_atom_site_disorder_group
C1 C 0.9438(3) 0.2636(3) 0.4863(2) 0.0425(11) Uani 1 1 d . . .
H1 H 0.8938 0.2885 0.4509 0.051 Uiso 1 1 calc R . .
C2 C 0.9424(4) 0.2967(4) 0.5407(2) 0.0449(11) Uani 1 1 d . . .
H2 H 0.8917 0.3483 0.5505 0.054 Uiso 1 1 calc R . .
C3 C 1.0640(4) 0.2564(4) 0.6399(2) 0.0525(13) Uani 1 1 d . . .
H3A H 1.0789 0.1990 0.6738 0.079 Uiso 1 1 calc R . .
H3B H 1.0113 0.3059 0.6536 0.079 Uiso 1 1 calc R . .
H3C H 1.1256 0.2742 0.6329 0.079 Uiso 1 1 calc R . .
C4 C 1.0784(3) 0.1775(3) 0.5467(2) 0.0345(9) Uani 1 1 d . . .
C5 C 1.1774(3) 0.1023(3) 0.5668(2) 0.0377(10) Uani 1 1 d . . .
H5A H 1.2173 0.1200 0.5977 0.045 Uiso 1 1 calc R . .
H5B H 1.1652 0.0442 0.5892 0.045 Uiso 1 1 calc R . .
C6 C 1.3059(3) -0.0120(3) 0.5236(2) 0.0383(10) Uani 1 1 d . . .
H6 H 1.2620 -0.0529 0.5277 0.046 Uiso 1 1 calc R . .
C7 C 1.3710(4) -0.0407(4) 0.5883(2) 0.0462(12) Uani 1 1 d . . .
H7A H 1.4162 -0.0029 0.5861 0.069 Uiso 1 1 calc R . .
H7B H 1.4115 -0.1064 0.5958 0.069 Uiso 1 1 calc R . .
H7C H 1.3267 -0.0311 0.6241 0.069 Uiso 1 1 calc R . .
C8 C 1.3738(4) -0.0332(4) 0.4691(2) 0.0461(11) Uani 1 1 d . . .
H8A H 1.3330 -0.0117 0.4275 0.069 Uiso 1 1 calc R . .
H8B H 1.4076 -0.1004 0.4769 0.069 Uiso 1 1 calc R . .
H8C H 1.4250 -0.0015 0.4676 0.069 Uiso 1 1 calc R . .
C9 C 1.0994(7) -0.0616(7) 0.4263(5) 0.113(3) Uani 1 1 d . . .
C10 C 1.2942(3) 0.1541(3) 0.4930(2) 0.0326(9) Uani 1 1 d . . .
H10A H 1.3322 0.1434 0.4541 0.039 Uiso 1 1 calc R . .
H10B H 1.3444 0.1416 0.5299 0.039 Uiso 1 1 calc R . .
C11 C 1.2287(3) 0.2548(3) 0.48020(19) 0.0316(9) Uani 1 1 d . . .
C12 C 1.2366(3) 0.3116(3) 0.5213(2) 0.0358(9) Uani 1 1 d . . .
H12 H 1.2820 0.2857 0.5592 0.043 Uiso 1 1 calc R . .
C13 C 1.1798(4) 0.4057(3) 0.5085(2) 0.0393(10) Uani 1 1 d . . .
C14 C 1.1893(5) 0.4665(4) 0.5533(2) 0.0515(13) Uani 1 1 d . . .
H14A H 1.2085 0.4288 0.5978 0.077 Uiso 1 1 calc R . .
H14B H 1.1242 0.5150 0.5525 0.077 Uiso 1 1 calc R . .
H14C H 1.2414 0.4954 0.5386 0.077 Uiso 1 1 calc R . .
C15 C 1.1142(3) 0.4414(3) 0.4520(2) 0.0350(9) Uani 1 1 d . . .
H15 H 1.0752 0.5053 0.4420 0.042 Uiso 1 1 calc R . .
C16 C 1.1045(3) 0.3859(3) 0.40996(19) 0.0310(9) Uani 1 1 d . . .
C17 C 1.0359(3) 0.4266(3) 0.34803(19) 0.0299(8) Uani 1 1 d . . .
H17A H 0.9849 0.3940 0.3484 0.036 Uiso 1 1 calc R . .
H17B H 0.9995 0.4931 0.3455 0.036 Uiso 1 1 calc R . .
C18 C 1.1796(3) 0.4593(3) 0.2905(2) 0.0313(9) Uani 1 1 d . . .
H18A H 1.1854 0.4932 0.2458 0.038 Uiso 1 1 calc R . .
H18B H 1.1639 0.5039 0.3191 0.038 Uiso 1 1 calc R . .
C19 C 1.2766(3) 0.3841(3) 0.31465(19) 0.0295(8) Uani 1 1 d . . .
C20 C 1.3680(4) 0.4746(3) 0.3619(3) 0.0492(12) Uani 1 1 d . . .
H20A H 1.3200 0.5302 0.3341 0.074 Uiso 1 1 calc R . .
H20B H 1.4372 0.4769 0.3564 0.074 Uiso 1 1 calc R . .
H20C H 1.3526 0.4722 0.4076 0.074 Uiso 1 1 calc R . .
C21 C 1.4305(4) 0.3052(3) 0.3563(2) 0.0433(11) Uani 1 1 d . . .
H21 H 1.4967 0.2884 0.3766 0.052 Uiso 1 1 calc R . .
C22 C 1.3882(3) 0.2486(3) 0.3345(2) 0.0352(9) Uani 1 1 d . . .
H22 H 1.4202 0.1842 0.3372 0.042 Uiso 1 1 calc R . .
C23 C 1.0345(3) 0.4573(3) 0.22797(19) 0.0317(9) Uani 1 1 d . . .
H23A H 1.0177 0.5257 0.2174 0.038 Uiso 1 1 calc R . .
H23B H 0.9704 0.4419 0.2312 0.038 Uiso 1 1 calc R . .
C24 C 1.0954(3) 0.4170(3) 0.17518(18) 0.0289(8) Uani 1 1 d . . .
C25 C 1.2260(3) 0.0653(3) 0.30471(19) 0.0273(8) Uani 1 1 d . . .
C26 C 1.2660(3) -0.0220(3) 0.2793(2) 0.0318(9) Uani 1 1 d . . .
H26A H 1.3307 -0.0616 0.3039 0.038 Uiso 1 1 calc R . .
H26B H 1.2170 -0.0571 0.2866 0.038 Uiso 1 1 calc R . .
C27 C 1.3574(3) -0.0800(3) 0.1885(2) 0.0338(9) Uani 1 1 d . . .
H27A H 1.3217 -0.1111 0.1650 0.041 Uiso 1 1 calc R . .
H27B H 1.3959 -0.1259 0.2274 0.041 Uiso 1 1 calc R . .
C28 C 1.0916(3) 0.3617(3) -0.0390(2) 0.0347(9) Uani 1 1 d . . .
H28A H 1.0597 0.4298 -0.0532 0.042 Uiso 1 1 calc R . .
H28B H 1.0954 0.3347 -0.0777 0.042 Uiso 1 1 calc R . .
C29 C 1.0309(3) 0.3218(3) 0.0100(2) 0.0312(9) Uani 1 1 d . . .
C30 C 1.4991(5) -0.1811(4) 0.0956(3) 0.0592(15) Uani 1 1 d . . .
H30A H 1.5565 -0.2278 0.1231 0.089 Uiso 1 1 calc R . .
H30B H 1.5099 -0.1819 0.0497 0.089 Uiso 1 1 calc R . .
H30C H 1.4365 -0.1953 0.1071 0.089 Uiso 1 1 calc R . .
C31 C 1.1617(3) 0.2912(3) 0.42432(19) 0.0291(8) Uani 1 1 d . . .
C32 C 0.9206(4) 0.2595(3) 0.0593(2) 0.0413(10) Uani 1 1 d . . .
H32 H 0.8670 0.2336 0.0674 0.050 Uiso 1 1 calc R . .
C33 C 1.2616(3) 0.2473(3) -0.0175(2) 0.0341(9) Uani 1 1 d . . .
H33A H 1.3294 0.2327 0.0044 0.041 Uiso 1 1 calc R . .
H33B H 1.2702 0.2522 -0.0647 0.041 Uiso 1 1 calc R . .
C34 C 1.2213(3) 0.1678(3) 0.0079(2) 0.0330(9) Uani 1 1 d . . .
C35 C 1.1888(3) 0.1237(3) -0.0346(2) 0.0383(10) Uani 1 1 d . . .
H35 H 1.1891 0.1464 -0.0802 0.046 Uiso 1 1 calc R . .
C36 C 1.1556(4) 0.0468(3) -0.0118(2) 0.0420(11) Uani 1 1 d . . .
C37 C 1.1170(5) 0.0031(4) -0.0595(3) 0.0567(14) Uani 1 1 d . . .
H37A H 1.0982 -0.0501 -0.0356 0.085 Uiso 1 1 calc R . .
H37B H 1.1703 -0.0178 -0.0885 0.085 Uiso 1 1 calc R . .
H37C H 1.0575 0.0489 -0.0855 0.085 Uiso 1 1 calc R . .
C38 C 0.9094(4) 0.2938(4) -0.0648(3) 0.0583(14) Uani 1 1 d . . .
H38A H 0.9053 0.3525 -0.0952 0.087 Uiso 1 1 calc R . .
H38B H 0.8414 0.2881 -0.0603 0.087 Uiso 1 1 calc R . .
H38C H 0.9527 0.2419 -0.0817 0.087 Uiso 1 1 calc R . .
C39 C 1.1578(3) 0.0143(3) 0.0549(2) 0.0392(10) Uani 1 1 d . . .
H39 H 1.1381 -0.0392 0.0714 0.047 Uiso 1 1 calc R . .
C40 C 1.1888(3) 0.0584(3) 0.0991(2) 0.0326(9) Uani 1 1 d . . .
C41 C 1.2453(3) 0.4118(3) -0.0380(2) 0.0372(10) Uani 1 1 d . . .
H41 H 1.3186 0.3860 -0.0223 0.045 Uiso 1 1 calc R . .
C42 C 1.2018(4) 0.5008(3) -0.0146(2) 0.0432(11) Uani 1 1 d . . .
H42A H 1.1299 0.5289 -0.0295 0.065 Uiso 1 1 calc R . .
H42B H 1.2386 0.5442 -0.0323 0.065 Uiso 1 1 calc R . .
H42C H 1.2087 0.4869 0.0331 0.065 Uiso 1 1 calc R . .
C43 C 1.2413(4) 0.4334(4) -0.1129(2) 0.0531(13) Uani 1 1 d . . .
H43A H 1.2657 0.3753 -0.1276 0.080 Uiso 1 1 calc R . .
H43B H 1.2843 0.4720 -0.1284 0.080 Uiso 1 1 calc R . .
H43C H 1.1712 0.4668 -0.1304 0.080 Uiso 1 1 calc R . .
C44 C 1.2186(3) 0.1360(3) 0.0756(2) 0.0297(8) Uani 1 1 d . . .
C45 C 1.1829(3) 0.0272(3) 0.1713(2) 0.0339(9) Uani 1 1 d . . .
H45A H 1.1347 0.0784 0.1872 0.041 Uiso 1 1 calc R . .
H45B H 1.1560 -0.0258 0.1796 0.041 Uiso 1 1 calc R . .
C46 C 0.9809(3) 0.2721(3) 0.1046(2) 0.0339(9) Uani 1 1 d . . .
H46 H 0.9770 0.2560 0.1504 0.041 Uiso 1 1 calc R . .
C47 C 1.4285(3) -0.0442(3) 0.1449(2) 0.0317(9) Uani 1 1 d . . .
C48 C 1.5464(4) -0.0333(4) 0.0778(3) 0.0478(12) Uani 1 1 d . . .
H48 H 1.5975 -0.0466 0.0480 0.057 Uiso 1 1 calc R . .
C49 C 1.5136(3) 0.0445(3) 0.1011(2) 0.0395(10) Uani 1 1 d . . .
H49 H 1.5381 0.0962 0.0902 0.047 Uiso 1 1 calc R . .
C50 C 0.9649(3) 0.2177(3) 0.30733(19) 0.0297(8) Uani 1 1 d . . .
C51 C 0.8551(3) 0.2393(3) 0.2785(2) 0.0364(10) Uani 1 1 d . . .
H51 H 0.8464 0.2856 0.2361 0.044 Uiso 1 1 calc R . .
C52 C 0.8358(3) 0.1537(3) 0.2642(2) 0.0392(10) Uani 1 1 d . . .
C53 C 0.9135(5) 0.0823(5) 0.2508(4) 0.087(2) Uani 1 1 d . . .
H53 H 0.9808 0.0850 0.2521 0.104 Uiso 1 1 calc R . .
C54 C 0.8958(6) 0.0060(6) 0.2354(5) 0.114(4) Uani 1 1 d . . .
H54 H 0.9515 -0.0430 0.2270 0.137 Uiso 1 1 calc R . .
C55 C 0.7999(5) -0.0003(4) 0.2318(3) 0.0630(15) Uani 1 1 d . . .
H55 H 0.7883 -0.0533 0.2221 0.076 Uiso 1 1 calc R . .
C56 C 0.7217(5) 0.0727(4) 0.2428(3) 0.0558(14) Uani 1 1 d . . .
H56 H 0.6541 0.0713 0.2391 0.067 Uiso 1 1 calc R . .
C57 C 0.7390(4) 0.1484(4) 0.2590(2) 0.0470(11) Uani 1 1 d . . .
H57 H 0.6832 0.1978 0.2667 0.056 Uiso 1 1 calc R . .
C58 C 0.7836(3) 0.2862(3) 0.3241(2) 0.0379(10) Uani 1 1 d . . .
C59 C 0.7532(3) 0.2358(4) 0.3792(2) 0.0422(11) Uani 1 1 d . . .
H59 H 0.7751 0.1699 0.3877 0.051 Uiso 1 1 calc R . .
C60 C 0.6913(4) 0.2809(4) 0.4217(3) 0.0516(13) Uani 1 1 d . . .
H60 H 0.6704 0.2460 0.4588 0.062 Uiso 1 1 calc R . .
C61 C 0.6604(4) 0.3759(5) 0.4102(3) 0.0600(15) Uani 1 1 d . . .
H61 H 0.6187 0.4066 0.4396 0.072 Uiso 1 1 calc R . .
C62 C 0.6893(4) 0.4266(4) 0.3567(3) 0.0598(15) Uani 1 1 d . . .
H62 H 0.6668 0.4924 0.3488 0.072 Uiso 1 1 calc R . .
C63 C 0.7513(4) 0.3829(4) 0.3137(3) 0.0468(12) Uani 1 1 d . . .
H63 H 0.7718 0.4188 0.2770 0.056 Uiso 1 1 calc R . .
C64 C 1.3938(3) 0.2881(3) 0.15177(19) 0.0280(8) Uani 1 1 d . . .
C65 C 1.4853(3) 0.3244(3) 0.1543(2) 0.0321(9) Uani 1 1 d . . .
H65 H 1.5345 0.2791 0.1898 0.039 Uiso 1 1 calc R . .
C66 C 1.5368(3) 0.3184(3) 0.0905(2) 0.0332(9) Uani 1 1 d . . .
C67 C 1.4983(3) 0.3857(3) 0.0332(2) 0.0362(9) Uani 1 1 d . . .
H67 H 1.4410 0.4381 0.0340 0.043 Uiso 1 1 calc R . .
C68 C 1.5433(4) 0.3767(3) -0.0251(2) 0.0431(11) Uani 1 1 d . . .
H68 H 1.5160 0.4226 -0.0639 0.052 Uiso 1 1 calc R . .
C69 C 1.6267(4) 0.3022(4) -0.0270(3) 0.0461(11) Uani 1 1 d . . .
H69 H 1.6575 0.2970 -0.0669 0.055 Uiso 1 1 calc R . .
C70 C 1.6657(4) 0.2347(4) 0.0288(3) 0.0479(12) Uani 1 1 d . . .
H70 H 1.7231 0.1827 0.0274 0.058 Uiso 1 1 calc R . .
C71 C 1.6212(3) 0.2428(3) 0.0876(2) 0.0405(10) Uani 1 1 d . . .
H71 H 1.6487 0.1962 0.1260 0.049 Uiso 1 1 calc R . .
C72 C 1.4615(3) 0.4183(3) 0.17047(19) 0.0327(9) Uani 1 1 d . . .
C73 C 1.3649(3) 0.4820(3) 0.1664(2) 0.0379(10) Uani 1 1 d . . .
H73 H 1.3084 0.4674 0.1519 0.045 Uiso 1 1 calc R . .
C74 C 1.3494(4) 0.5668(3) 0.1833(2) 0.0441(11) Uani 1 1 d . . .
H74 H 1.2827 0.6091 0.1804 0.053 Uiso 1 1 calc R . .
C75 C 1.4304(4) 0.5897(4) 0.2043(2) 0.0476(12) Uani 1 1 d . . .
H75 H 1.4197 0.6474 0.2160 0.057 Uiso 1 1 calc R . .
C76 C 1.5270(4) 0.5277(4) 0.2080(2) 0.0475(12) Uani 1 1 d . . .
H76 H 1.5832 0.5431 0.2219 0.057 Uiso 1 1 calc R . .
C77 C 1.5428(4) 0.4430(3) 0.1914(2) 0.0409(10) Uani 1 1 d . . .
H77 H 1.6097 0.4010 0.1943 0.049 Uiso 1 1 calc R . .
C78 C 0.5070(12) 0.6356(11) 0.4301(8) 0.087(4) Uiso 0.50 1 d P . .
H78A H 0.5603 0.6194 0.4002 0.131 Uiso 0.50 1 calc PR . .
H78B H 0.4972 0.5788 0.4559 0.131 Uiso 0.50 1 calc PR . .
H78C H 0.5270 0.6693 0.4593 0.131 Uiso 0.50 1 calc PR . .
C79 C 0.4244(14) 0.6869(12) 0.3975(9) 0.098(5) Uiso 0.50 1 d P . .
H79A H 0.3692 0.6609 0.4116 0.118 Uiso 0.50 1 calc PR . .
H79B H 0.4319 0.6877 0.3506 0.118 Uiso 0.50 1 calc PR . .
N1 N 1.0286(3) 0.1883(3) 0.49055(17) 0.0354(8) Uani 1 1 d . . .
N2 N 1.0284(3) 0.2414(3) 0.57920(18) 0.0406(9) Uani 1 1 d . . .
N3 N 1.2354(2) 0.0871(2) 0.50872(16) 0.0304(7) Uani 1 1 d . . .
N4 N 1.0969(2) 0.4167(2) 0.29033(15) 0.0272(7) Uani 1 1 d . . .
N5 N 1.3590(3) 0.3918(3) 0.34341(18) 0.0370(8) Uani 1 1 d . . .
N6 N 1.2923(2) 0.2984(2) 0.30797(16) 0.0289(7) Uani 1 1 d . . .
N7 N 1.1964(2) 0.3395(2) -0.00785(16) 0.0306(7) Uani 1 1 d . . .
N8 N 0.9527(3) 0.2921(3) -0.00120(18) 0.0376(8) Uani 1 1 d . . .
N9 N 1.0489(2) 0.3120(2) 0.07312(16) 0.0302(7) Uani 1 1 d . . .
N10 N 1.4910(3) -0.0895(3) 0.10589(19) 0.0394(9) Uani 1 1 d . . .
N11 N 1.2827(3) -0.0011(2) 0.20890(16) 0.0296(7) Uani 1 1 d . . .
N12 N 1.4396(3) 0.0371(2) 0.14290(17) 0.0318(7) Uani 1 1 d . . .
N98 N 1.1788(4) -0.1439(4) 0.4224(3) 0.0817(17) Uani 1 1 d . . .
H98A H 1.2326 -0.1645 0.4501 0.098 Uiso 1 1 calc R . .
H98B H 1.1740 -0.1742 0.3924 0.098 Uiso 1 1 calc R . .
N99 N 1.0278(8) -0.0372(7) 0.3722(5) 0.149(4) Uani 1 1 d . . .
H99A H 0.9771 0.0151 0.3657 0.179 Uiso 1 1 calc R . .
H99B H 1.0341 -0.0744 0.3453 0.179 Uiso 1 1 calc R . .
O1 O 1.0871(3) -0.0027(2) 0.46651(16) 0.0429(7) Uani 1 1 d . . .
O2 O 1.1519(2) 0.23549(19) 0.38653(12) 0.0285(6) Uani 1 1 d . . .
O3 O 0.9874(2) 0.1624(2) 0.36176(14) 0.0361(7) Uani 1 1 d . . .
O4 O 1.1918(2) 0.0538(2) 0.35950(13) 0.0330(6) Uani 1 1 d . . .
O5 O 1.0195(2) 0.2585(2) 0.27344(13) 0.0306(6) Uani 1 1 d . . .
O6 O 1.2319(2) 0.14157(18) 0.26982(13) 0.0279(6) Uani 1 1 d . . .
O7 O 1.1497(2) 0.33133(18) 0.19134(12) 0.0269(6) Uani 1 1 d . . .
O8 O 1.0920(2) 0.4637(2) 0.11899(13) 0.0343(6) Uani 1 1 d . . .
O9 O 1.3215(2) 0.33634(19) 0.11078(13) 0.0313(6) Uani 1 1 d . . .
O10 O 1.4025(2) 0.21233(19) 0.19062(13) 0.0306(6) Uani 1 1 d . . .
O11 O 1.2440(2) 0.18189(19) 0.11668(13) 0.0287(6) Uani 1 1 d . . .
O12 O 1.4465(2) 0.0502(2) 0.28080(15) 0.0410(7) Uani 1 1 d . . .
H12A H 1.4823 -0.0105 0.2890 0.050 Uiso 1 1 d . . .
H122 H 1.4952 0.0826 0.2691 0.050 Uiso 1 1 d . . .
O90 O 1.5361(6) -0.1231(4) 0.3404(4) 0.144(3) Uani 1 1 d . . .
H90A H 1.5880 -0.1687 0.3372 0.050 Uiso 1 1 d . . .
H90B H 1.4959 -0.1503 0.3642 0.050 Uiso 1 1 d . . .
O93 O 0.4001(8) 0.7745(8) 0.4062(5) 0.089(3) Uiso 0.50 1 d P . .
H93 H 0.3316 0.7952 0.4040 0.050 Uiso 0.50 1 d P . .
O96A O 0.7143(10) 0.7415(8) 0.3099(6) 0.092(2) Uiso 0.50 1 d P . .
O96B O 0.7067(10) 0.7787(8) 0.2949(6) 0.092(2) Uiso 0.50 1 d P . .
O96C O 0.5818(11) 0.7355(10) 0.2417(7) 0.118(2) Uiso 0.50 1 d P . .
O96D O 0.7442(12) 0.6193(10) 0.2702(7) 0.118(2) Uiso 0.50 1 d P . .
O96E O 0.6439(12) 0.6742(11) 0.2468(7) 0.118(2) Uiso 0.50 1 d P . .
O96F O 0.8203(11) 0.6294(10) 0.2722(7) 0.118(2) Uiso 0.50 1 d P . .
O97A O 0.694(2) 0.779(2) 0.1959(18) 0.255(16) Uiso 0.50 1 d P . .
O97B O 0.7312(8) 0.7617(7) 0.1915(5) 0.068(3) Uiso 0.50 1 d P . .
O98A O 0.1826(12) 0.6712(11) 0.3099(8) 0.0859(14) Uiso 0.38 1 d P . .
O98B O 0.1570(12) 0.6731(11) 0.2790(8) 0.0859(14) Uiso 0.38 1 d P . .
O98C O 0.1284(12) 0.6902(11) 0.2474(8) 0.0859(14) Uiso 0.38 1 d P . .
O98D O 0.0908(11) 0.7777(10) 0.2096(7) 0.0859(14) Uiso 0.38 1 d P . .
O98E O 0.2023(12) 0.7837(10) 0.1984(7) 0.0859(14) Uiso 0.38 1 d P . .
O98F O 0.2434(13) 0.7748(11) 0.2309(8) 0.0859(14) Uiso 0.38 1 d P . .
O98G O 0.2681(12) 0.7596(11) 0.2577(7) 0.0859(14) Uiso 0.38 1 d P . .
O98H O 0.2399(11) 0.7188(10) 0.3370(7) 0.0859(14) Uiso 0.38 1 d P . .
O99A O 0.1168(7) 0.8244(7) 0.3010(4) 0.0619(15) Uiso 0.50 1 d P . .
O99B O 0.1004(7) 0.8371(7) 0.2771(4) 0.0619(15) Uiso 0.50 1 d P . .
Cl1 Cl 0.16745(14) 0.75754(11) 0.26489(11) 0.0829(6) Uani 1 1 d . . .
Cl2 Cl 0.7158(3) 0.7124(2) 0.25104(11) 0.1353(12) Uani 1 1 d . . .
Ni1 Ni 1.11275(4) 0.12349(3) 0.42561(2) 0.02658(13) Uani 1 1 d . . .
Ni2 Ni 1.16093(3) 0.27152(3) 0.28963(2) 0.02357(12) Uani 1 1 d . . .
Ni3 Ni 1.33806(4) 0.11239(3) 0.19595(2) 0.02629(13) Uani 1 1 d . . .
Ni4 Ni 1.18565(4) 0.32048(3) 0.09659(2) 0.02523(13) Uani 1 1 d . . .

loop_
_atom_site_aniso_label
_atom_site_aniso_U_11
_atom_site_aniso_U_22
_atom_site_aniso_U_33
_atom_site_aniso_U_23
_atom_site_aniso_U_13
_atom_site_aniso_U_12
C1 0.031(2) 0.049(3) 0.042(3) -0.010(2) 0.0036(19) -0.005(2)
C2 0.036(2) 0.047(3) 0.048(3) -0.012(2) 0.007(2) -0.007(2)
C3 0.056(3) 0.073(4) 0.038(3) -0.026(3) 0.009(2) -0.025(3)
C4 0.033(2) 0.045(2) 0.026(2) -0.0077(18) 0.0045(17) -0.0138(19)
C5 0.036(2) 0.047(3) 0.028(2) -0.0027(19) 0.0010(18) -0.015(2)
C6 0.031(2) 0.033(2) 0.045(3) 0.0020(19) -0.0028(19) -0.0100(18)
C7 0.035(2) 0.047(3) 0.043(3) 0.010(2) -0.005(2) -0.007(2)
C8 0.038(2) 0.044(3) 0.051(3) -0.011(2) -0.007(2) -0.005(2)
C9 0.099(7) 0.119(8) 0.118(8) 0.016(6) 0.001(6) -0.057(6)
C10 0.032(2) 0.035(2) 0.031(2) -0.0043(17) -0.0011(17) -0.0142(18)
C11 0.034(2) 0.035(2) 0.026(2) -0.0029(17) 0.0017(16) -0.0139(18)
C12 0.042(2) 0.038(2) 0.029(2) -0.0062(18) -0.0033(18) -0.015(2)
C13 0.049(3) 0.044(3) 0.030(2) -0.0087(19) -0.0013(19) -0.021(2)
C14 0.073(4) 0.049(3) 0.037(3) -0.018(2) -0.007(2) -0.020(3)
C15 0.043(2) 0.034(2) 0.029(2) -0.0105(17) 0.0035(18) -0.0118(19)
C16 0.032(2) 0.033(2) 0.0254(19) -0.0047(16) 0.0024(16) -0.0082(17)
C17 0.031(2) 0.029(2) 0.027(2) -0.0083(16) 0.0020(16) -0.0049(17)
C18 0.034(2) 0.0243(19) 0.035(2) -0.0050(16) -0.0002(17) -0.0091(17)
C19 0.032(2) 0.031(2) 0.028(2) -0.0038(16) 0.0016(16) -0.0143(17)
C20 0.057(3) 0.043(3) 0.056(3) -0.016(2) -0.010(2) -0.025(2)
C21 0.034(2) 0.043(3) 0.051(3) -0.005(2) -0.008(2) -0.013(2)
C22 0.025(2) 0.035(2) 0.041(2) -0.0036(19) -0.0045(18) -0.0063(17)
C23 0.031(2) 0.030(2) 0.027(2) -0.0035(16) -0.0003(16) -0.0012(17)
C24 0.028(2) 0.032(2) 0.0235(19) -0.0019(16) -0.0024(15) -0.0077(17)
C25 0.0264(19) 0.028(2) 0.0261(19) -0.0023(16) 0.0005(15) -0.0086(16)
C26 0.035(2) 0.028(2) 0.031(2) -0.0037(17) 0.0097(17) -0.0103(17)
C27 0.034(2) 0.026(2) 0.040(2) -0.0084(17) 0.0115(18) -0.0067(17)
C28 0.028(2) 0.042(2) 0.028(2) -0.0057(18) -0.0019(17) -0.0044(18)
C29 0.0235(19) 0.034(2) 0.034(2) -0.0101(17) -0.0017(16) -0.0032(16)
C30 0.062(3) 0.056(3) 0.076(4) -0.040(3) 0.028(3) -0.025(3)
C31 0.032(2) 0.032(2) 0.0250(19) -0.0055(16) 0.0009(16) -0.0143(17)
C32 0.039(2) 0.041(2) 0.047(3) -0.010(2) 0.002(2) -0.017(2)
C33 0.031(2) 0.038(2) 0.027(2) -0.0057(17) 0.0053(17) -0.0024(18)
C34 0.032(2) 0.033(2) 0.031(2) -0.0101(17) 0.0050(17) -0.0036(17)
C35 0.037(2) 0.042(2) 0.030(2) -0.0123(19) 0.0010(18) -0.0002(19)
C36 0.041(2) 0.042(3) 0.042(3) -0.020(2) -0.004(2) -0.005(2)
C37 0.067(4) 0.051(3) 0.055(3) -0.026(3) -0.010(3) -0.012(3)
C38 0.060(3) 0.075(4) 0.050(3) -0.023(3) -0.010(3) -0.030(3)
C39 0.039(2) 0.038(2) 0.044(3) -0.016(2) 0.001(2) -0.013(2)
C40 0.030(2) 0.033(2) 0.034(2) -0.0102(17) 0.0037(17) -0.0063(17)
C41 0.033(2) 0.040(2) 0.031(2) 0.0022(18) 0.0076(18) -0.0086(19)
C42 0.046(3) 0.034(2) 0.041(3) 0.0024(19) 0.009(2) -0.008(2)
C43 0.060(3) 0.059(3) 0.035(3) 0.001(2) 0.013(2) -0.021(3)
C44 0.0245(19) 0.030(2) 0.032(2) -0.0088(17) 0.0041(16) -0.0040(16)
C45 0.034(2) 0.033(2) 0.038(2) -0.0109(18) 0.0069(18) -0.0136(18)
C46 0.028(2) 0.038(2) 0.035(2) -0.0064(18) 0.0063(17) -0.0091(18)
C47 0.028(2) 0.031(2) 0.032(2) -0.0064(17) 0.0020(17) -0.0039(17)
C48 0.042(3) 0.057(3) 0.050(3) -0.021(2) 0.019(2) -0.019(2)
C49 0.032(2) 0.046(3) 0.042(2) -0.010(2) 0.0117(19) -0.013(2)
C50 0.027(2) 0.035(2) 0.028(2) -0.0083(17) 0.0012(16) -0.0098(17)
C51 0.028(2) 0.047(3) 0.031(2) -0.0004(19) -0.0021(17) -0.0137(19)
C52 0.038(2) 0.052(3) 0.031(2) -0.011(2) 0.0027(18) -0.019(2)
C53 0.042(3) 0.101(5) 0.141(7) -0.077(5) 0.010(4) -0.024(3)
C54 0.060(4) 0.110(7) 0.194(10) -0.104(7) -0.007(5) -0.011(4)
C55 0.075(4) 0.061(4) 0.061(4) -0.021(3) -0.009(3) -0.029(3)
C56 0.062(3) 0.077(4) 0.044(3) -0.012(3) 0.002(2) -0.045(3)
C57 0.041(3) 0.058(3) 0.045(3) -0.013(2) 0.001(2) -0.020(2)
C58 0.028(2) 0.045(3) 0.041(2) -0.007(2) -0.0051(18) -0.0128(19)
C59 0.034(2) 0.054(3) 0.042(3) -0.013(2) 0.005(2) -0.017(2)
C60 0.035(3) 0.074(4) 0.054(3) -0.025(3) 0.008(2) -0.022(3)
C61 0.037(3) 0.087(4) 0.064(4) -0.041(3) 0.000(2) -0.013(3)
C62 0.050(3) 0.055(3) 0.071(4) -0.027(3) -0.019(3) -0.003(3)
C63 0.042(3) 0.048(3) 0.049(3) -0.010(2) -0.010(2) -0.013(2)
C64 0.0257(19) 0.030(2) 0.028(2) -0.0040(16) 0.0040(16) -0.0106(16)
C65 0.027(2) 0.035(2) 0.032(2) 0.0030(17) -0.0031(16) -0.0126(17)
C66 0.027(2) 0.036(2) 0.039(2) -0.0039(18) 0.0040(17) -0.0166(18)
C67 0.037(2) 0.035(2) 0.037(2) -0.0035(18) 0.0050(18) -0.0146(19)
C68 0.051(3) 0.045(3) 0.038(2) -0.004(2) 0.007(2) -0.026(2)
C69 0.049(3) 0.052(3) 0.048(3) -0.018(2) 0.019(2) -0.028(2)
C70 0.035(2) 0.045(3) 0.068(3) -0.019(3) 0.014(2) -0.014(2)
C71 0.033(2) 0.041(2) 0.046(3) -0.002(2) 0.002(2) -0.015(2)
C72 0.036(2) 0.038(2) 0.0248(19) 0.0005(17) 0.0009(17) -0.0174(19)
C73 0.037(2) 0.042(2) 0.038(2) -0.0065(19) 0.0061(19) -0.020(2)
C74 0.045(3) 0.046(3) 0.044(3) -0.009(2) 0.012(2) -0.019(2)
C75 0.063(3) 0.048(3) 0.042(3) -0.016(2) 0.010(2) -0.028(3)
C76 0.052(3) 0.056(3) 0.043(3) -0.010(2) -0.002(2) -0.029(3)
C77 0.039(2) 0.047(3) 0.039(2) -0.006(2) -0.0018(19) -0.019(2)
N1 0.0280(18) 0.044(2) 0.0304(18) -0.0069(16) 0.0020(14) -0.0073(16)
N2 0.044(2) 0.050(2) 0.0312(19) -0.0139(17) 0.0060(16) -0.0158(18)
N3 0.0270(17) 0.0334(18) 0.0272(17) -0.0002(14) 0.0032(14) -0.0092(14)
N4 0.0254(16) 0.0293(17) 0.0249(16) -0.0052(13) -0.0014(13) -0.0062(14)
N5 0.037(2) 0.038(2) 0.040(2) -0.0078(16) -0.0043(16) -0.0175(16)
N6 0.0255(16) 0.0291(17) 0.0309(17) -0.0031(14) -0.0006(14) -0.0094(14)
N7 0.0231(16) 0.0337(18) 0.0282(17) -0.0018(14) 0.0006(13) -0.0026(14)
N8 0.0326(19) 0.042(2) 0.041(2) -0.0144(17) -0.0049(16) -0.0118(16)
N9 0.0242(16) 0.0352(18) 0.0286(17) -0.0082(14) 0.0033(13) -0.0053(14)
N10 0.0353(19) 0.041(2) 0.046(2) -0.0192(17) 0.0136(17) -0.0108(17)
N11 0.0318(18) 0.0257(16) 0.0305(17) -0.0052(14) 0.0074(14) -0.0086(14)
N12 0.0277(17) 0.0316(18) 0.0339(18) -0.0053(15) 0.0073(14) -0.0079(14)
N98 0.070(4) 0.049(3) 0.108(5) -0.013(3) -0.013(3) 0.003(3)
N99 0.150(8) 0.164(9) 0.131(8) -0.037(7) -0.025(7) -0.044(7)
O1 0.0476(19) 0.0459(19) 0.0411(18) -0.0038(15) 0.0045(14) -0.0273(16)
O2 0.0331(15) 0.0296(14) 0.0224(13) -0.0048(11) 0.0005(11) -0.0100(12)
O3 0.0295(15) 0.0470(18) 0.0304(15) -0.0009(13) -0.0006(12) -0.0157(13)
O4 0.0373(16) 0.0322(15) 0.0275(15) -0.0029(12) 0.0073(12) -0.0110(13)
O5 0.0284(14) 0.0387(16) 0.0272(14) -0.0063(12) 0.0036(11) -0.0152(12)
O6 0.0275(14) 0.0285(14) 0.0263(13) -0.0035(11) 0.0032(11) -0.0088(11)
O7 0.0272(14) 0.0266(14) 0.0241(13) -0.0035(11) 0.0004(11) -0.0060(11)
O8 0.0388(16) 0.0325(15) 0.0248(14) 0.0017(12) -0.0002(12) -0.0071(13)
O9 0.0271(14) 0.0325(15) 0.0314(15) 0.0022(12) -0.0016(12) -0.0118(12)
O10 0.0299(14) 0.0309(15) 0.0286(14) 0.0008(12) 0.0005(11) -0.0115(12)
O11 0.0298(14) 0.0290(14) 0.0269(14) -0.0064(11) 0.0036(11) -0.0086(12)
O12 0.0350(16) 0.0431(18) 0.0393(17) 0.0006(14) -0.0019(13) -0.0109(14)
O90 0.131(5) 0.058(3) 0.198(8) 0.000(4) -0.063(5) 0.012(3)
Cl1 0.0819(11) 0.0465(8) 0.1347(16) -0.0359(9) 0.0510(11) -0.0308(8)
Cl2 0.244(4) 0.122(2) 0.0595(12) -0.0127(12) -0.0253(16) -0.092(2)
Ni1 0.0251(3) 0.0307(3) 0.0231(2) -0.0030(2) 0.00201(19) -0.0099(2)
Ni2 0.0225(2) 0.0248(2) 0.0220(2) -0.00307(19) 0.00052(18) -0.00702(19)
Ni3 0.0248(3) 0.0244(2) 0.0274(3) -0.0029(2) 0.0045(2) -0.0068(2)
Ni4 0.0219(2) 0.0286(3) 0.0222(2) -0.00268(19) 0.00133(18) -0.0059(2)

loop_
_atom_type_symbol
_atom_type_description
_atom_type_scat_dispersion_real
_atom_type_scat_dispersion_imag
_atom_type_scat_source
C C 0.0033 0.0016 'International Tables Vol C Tables 4.2.6.8 and 6.1.1.4'
H H 0.0000 0.0000 'International Tables Vol C Tables 4.2.6.8 and 6.1.1.4'
N N 0.0061 0.0033 'International Tables Vol C Tables 4.2.6.8 and 6.1.1.4'
O O 0.0106 0.0060 'International Tables Vol C Tables 4.2.6.8 and 6.1.1.4'
Cl Cl 0.1484 0.1585 'International Tables Vol C Tables 4.2.6.8 and 6.1.1.4'
Ni Ni 0.3393 1.1124 'International Tables Vol C Tables 4.2.6.8 and 6.1.1.4'

loop_
_geom_angle_atom_site_label_1
_geom_angle_atom_site_label_2
_geom_angle_atom_site_label_3
_geom_angle
_geom_angle_site_symmetry_1
_geom_angle_site_symmetry_3
_geom_angle_publ_flag
C2 C1 N1 109.1(4) . . ?
C2 C1 H1 125.4 . . ?
N1 C1 H1 125.4 . . ?
C1 C2 N2 106.8(4) . . ?
C1 C2 H2 126.6 . . ?
N2 C2 H2 126.6 . . ?
N2 C3 H3A 109.5 . . ?
N2 C3 H3B 109.5 . . ?
H3A C3 H3B 109.5 . . ?
N2 C3 H3C 109.5 . . ?
H3A C3 H3C 109.5 . . ?
H3B C3 H3C 109.5 . . ?
N1 C4 N2 111.1(4) . . ?
N1 C4 C5 121.0(4) . . ?
N2 C4 C5 127.9(4) . . ?
N3 C5 C4 110.0(3) . . ?
N3 C5 H5A 109.7 . . ?
C4 C5 H5A 109.7 . . ?
N3 C5 H5B 109.7 . . ?
C4 C5 H5B 109.7 . . ?
H5A C5 H5B 108.2 . . ?
C8 C6 N3 112.7(4) . . ?
C8 C6 C7 109.3(4) . . ?
N3 C6 C7 114.2(4) . . ?
C8 C6 H6 106.7 . . ?
N3 C6 H6 106.7 . . ?
C7 C6 H6 106.7 . . ?
C6 C7 H7A 109.5 . . ?
C6 C7 H7B 109.5 . . ?
H7A C7 H7B 109.5 . . ?
C6 C7 H7C 109.5 . . ?
H7A C7 H7C 109.5 . . ?
H7B C7 H7C 109.5 . . ?
C6 C8 H8A 109.5 . . ?
C6 C8 H8B 109.5 . . ?
H8A C8 H8B 109.5 . . ?
C6 C8 H8C 109.5 . . ?
H8A C8 H8C 109.5 . . ?
H8B C8 H8C 109.5 . . ?
O1 C9 N99 118.2(9) . . ?
O1 C9 N98 132.4(8) . . ?
N99 C9 N98 109.1(10) . . ?
N3 C10 C11 113.5(3) . . ?
N3 C10 H10A 108.9 . . ?
C11 C10 H10A 108.9 . . ?
N3 C10 H10B 108.9 . . ?
C11 C10 H10B 108.9 . . ?
H10A C10 H10B 107.7 . . ?
C12 C11 C31 120.1(4) . . ?
C12 C11 C10 121.3(4) . . ?
C31 C11 C10 118.6(4) . . ?
C11 C12 C13 121.9(4) . . ?
C11 C12 H12 119.1 . . ?
C13 C12 H12 119.1 . . ?
C12 C13 C15 117.4(4) . . ?
C12 C13 C14 121.3(4) . . ?
C15 C13 C14 121.3(4) . . ?
C13 C14 H14A 109.5 . . ?
C13 C14 H14B 109.5 . . ?
H14A C14 H14B 109.5 . . ?
C13 C14 H14C 109.5 . . ?
H14A C14 H14C 109.5 . . ?
H14B C14 H14C 109.5 . . ?
C16 C15 C13 122.0(4) . . ?
C16 C15 H15 119.0 . . ?
C13 C15 H15 119.0 . . ?
C15 C16 C31 119.6(4) . . ?
C15 C16 C17 121.1(4) . . ?
C31 C16 C17 119.3(4) . . ?
N4 C17 C16 109.9(3) . . ?
N4 C17 H17A 109.7 . . ?
C16 C17 H17A 109.7 . . ?
N4 C17 H17B 109.7 . . ?
C16 C17 H17B 109.7 . . ?
H17A C17 H17B 108.2 . . ?
C19 C18 N4 108.7(3) . . ?
C19 C18 H18A 109.9 . . ?
N4 C18 H18A 109.9 . . ?
C19 C18 H18B 109.9 . . ?
N4 C18 H18B 109.9 . . ?
H18A C18 H18B 108.3 . . ?
N6 C19 N5 111.1(4) . . ?
N6 C19 C18 121.7(3) . . ?
N5 C19 C18 127.2(4) . . ?
N5 C20 H20A 109.5 . . ?
N5 C20 H20B 109.5 . . ?
H20A C20 H20B 109.5 . . ?
N5 C20 H20C 109.5 . . ?
H20A C20 H20C 109.5 . . ?
H20B C20 H20C 109.5 . . ?
C22 C21 N5 106.6(4) . . ?
C22 C21 H21 126.7 . . ?
N5 C21 H21 126.7 . . ?
C21 C22 N6 109.4(4) . . ?
C21 C22 H22 125.3 . . ?
N6 C22 H22 125.3 . . ?
N4 C23 C24 107.9(3) . . ?
N4 C23 H23A 110.1 . . ?
C24 C23 H23A 110.1 . . ?
N4 C23 H23B 110.1 . . ?
C24 C23 H23B 110.1 . . ?
H23A C23 H23B 108.4 . . ?
O8 C24 O7 121.3(4) . . ?
O8 C24 C23 122.1(4) . . ?
O7 C24 C23 116.6(3) . . ?
O4 C25 O6 126.7(4) . . ?
O4 C25 C26 114.7(3) . . ?
O6 C25 C26 118.6(3) . . ?
N11 C26 C25 112.0(3) . . ?
N11 C26 H26A 109.2 . . ?
C25 C26 H26A 109.2 . . ?
N11 C26 H26B 109.2 . . ?
C25 C26 H26B 109.2 . . ?
H26A C26 H26B 107.9 . . ?
N11 C27 C47 109.1(3) . . ?
N11 C27 H27A 109.9 . . ?
C47 C27 H27A 109.9 . . ?
N11 C27 H27B 109.9 . . ?
C47 C27 H27B 109.9 . . ?
H27A C27 H27B 108.3 . . ?
C29 C28 N7 107.9(3) . . ?
C29 C28 H28A 110.1 . . ?
N7 C28 H28A 110.1 . . ?
C29 C28 H28B 110.1 . . ?
N7 C28 H28B 110.1 . . ?
H28A C28 H28B 108.4 . . ?
N9 C29 N8 110.8(4) . . ?
N9 C29 C28 121.8(4) . . ?
N8 C29 C28 127.5(4) . . ?
N10 C30 H30A 109.5 . . ?
N10 C30 H30B 109.5 . . ?
H30A C30 H30B 109.5 . . ?
N10 C30 H30C 109.5 . . ?
H30A C30 H30C 109.5 . . ?
H30B C30 H30C 109.5 . . ?
O2 C31 C11 119.7(4) . . ?
O2 C31 C16 121.2(3) . . ?
C11 C31 C16 119.1(4) . . ?
C46 C32 N8 106.5(4) . . ?
C46 C32 H32 126.8 . . ?
N8 C32 H32 126.8 . . ?
N7 C33 C34 115.0(3) . . ?
N7 C33 H33A 108.5 . . ?
C34 C33 H33A 108.5 . . ?
N7 C33 H33B 108.5 . . ?
C34 C33 H33B 108.5 . . ?
H33A C33 H33B 107.5 . . ?
C35 C34 C44 119.4(4) . . ?
C35 C34 C33 121.0(4) . . ?
C44 C34 C33 119.6(4) . . ?
C34 C35 C36 121.9(4) . . ?
C34 C35 H35 119.1 . . ?
C36 C35 H35 119.1 . . ?
C39 C36 C35 117.7(4) . . ?
C39 C36 C37 122.0(5) . . ?
C35 C36 C37 120.3(4) . . ?
C36 C37 H37A 109.5 . . ?
C36 C37 H37B 109.5 . . ?
H37A C37 H37B 109.5 . . ?
C36 C37 H37C 109.5 . . ?
H37A C37 H37C 109.5 . . ?
H37B C37 H37C 109.5 . . ?
N8 C38 H38A 109.5 . . ?
N8 C38 H38B 109.5 . . ?
H38A C38 H38B 109.5 . . ?
N8 C38 H38C 109.5 . . ?
H38A C38 H38C 109.5 . . ?
H38B C38 H38C 109.5 . . ?
C36 C39 C40 121.7(4) . . ?
C36 C39 H39 119.2 . . ?
C40 C39 H39 119.2 . . ?
C44 C40 C39 119.6(4) . . ?
C44 C40 C45 119.1(4) . . ?
C39 C40 C45 121.1(4) . . ?
N7 C41 C42 111.7(3) . . ?
N7 C41 C43 114.3(4) . . ?
C42 C41 C43 110.0(4) . . ?
N7 C41 H41 106.8 . . ?
C42 C41 H41 106.8 . . ?
C43 C41 H41 106.8 . . ?
C41 C42 H42A 109.5 . . ?
C41 C42 H42B 109.5 . . ?
H42A C42 H42B 109.5 . . ?
C41 C42 H42C 109.5 . . ?
H42A C42 H42C 109.5 . . ?
H42B C42 H42C 109.5 . . ?
C41 C43 H43A 109.5 . . ?
C41 C43 H43B 109.5 . . ?
H43A C43 H43B 109.5 . . ?
C41 C43 H43C 109.5 . . ?
H43A C43 H43C 109.5 . . ?
H43B C43 H43C 109.5 . . ?
O11 C44 C40 120.7(4) . . ?
O11 C44 C34 119.6(4) . . ?
C40 C44 C34 119.6(4) . . ?
N11 C45 C40 113.4(3) . . ?
N11 C45 H45A 108.9 . . ?
C40 C45 H45A 108.9 . . ?
N11 C45 H45B 108.9 . . ?
C40 C45 H45B 108.9 . . ?
H45A C45 H45B 107.7 . . ?
C32 C46 N9 108.9(4) . . ?
C32 C46 H46 125.6 . . ?
N9 C46 H46 125.6 . . ?
N12 C47 N10 111.2(4) . . ?
N12 C47 C27 122.4(4) . . ?
N10 C47 C27 126.3(4) . . ?
C49 C48 N10 106.3(4) . . ?
C49 C48 H48 126.9 . . ?
N10 C48 H48 126.9 . . ?
C48 C49 N12 109.2(4) . . ?
C48 C49 H49 125.4 . . ?
N12 C49 H49 125.4 . . ?
O3 C50 O5 128.2(4) . . ?
O3 C50 C51 115.5(3) . . ?
O5 C50 C51 116.3(3) . . ?
C58 C51 C52 114.9(4) . . ?
C58 C51 C50 107.4(3) . . ?
C52 C51 C50 112.3(4) . . ?
C58 C51 H51 107.3 . . ?
C52 C51 H51 107.3 . . ?
C50 C51 H51 107.3 . . ?
C53 C52 C57 117.2(5) . . ?
C53 C52 C51 121.0(4) . . ?
C57 C52 C51 121.5(4) . . ?
C52 C53 C54 121.2(6) . . ?
C52 C53 H53 119.4 . . ?
C54 C53 H53 119.4 . . ?
C55 C54 C53 121.5(7) . . ?
C55 C54 H54 119.2 . . ?
C53 C54 H54 119.2 . . ?
C56 C55 C54 117.3(6) . . ?
C56 C55 H55 121.3 . . ?
C54 C55 H55 121.3 . . ?
C55 C56 C57 121.3(5) . . ?
C55 C56 H56 119.3 . . ?
C57 C56 H56 119.3 . . ?
C52 C57 C56 121.3(5) . . ?
C52 C57 H57 119.4 . . ?
C56 C57 H57 119.4 . . ?
C59 C58 C63 118.1(5) . . ?
C59 C58 C51 122.1(4) . . ?
C63 C58 C51 119.7(4) . . ?
C60 C59 C58 120.7(5) . . ?
C60 C59 H59 119.7 . . ?
C58 C59 H59 119.7 . . ?
C61 C60 C59 120.0(5) . . ?
C61 C60 H60 120.0 . . ?
C59 C60 H60 120.0 . . ?
C62 C61 C60 120.3(5) . . ?
C62 C61 H61 119.9 . . ?
C60 C61 H61 119.9 . . ?
C61 C62 C63 120.6(6) . . ?
C61 C62 H62 119.7 . . ?
C63 C62 H62 119.7 . . ?
C62 C63 C58 120.4(5) . . ?
C62 C63 H63 119.8 . . ?
C58 C63 H63 119.8 . . ?
O10 C64 O9 127.9(4) . . ?
O10 C64 C65 115.1(3) . . ?
O9 C64 C65 117.0(3) . . ?
C72 C65 C66 113.7(3) . . ?
C72 C65 C64 115.3(3) . . ?
C66 C65 C64 107.3(3) . . ?
C72 C65 H65 106.6 . . ?
C66 C65 H65 106.6 . . ?
C64 C65 H65 106.6 . . ?
C71 C66 C67 118.2(4) . . ?
C71 C66 C65 120.4(4) . . ?
C67 C66 C65 121.3(4) . . ?
C68 C67 C66 120.5(4) . . ?
C68 C67 H67 119.8 . . ?
C66 C67 H67 119.8 . . ?
C69 C68 C67 120.5(4) . . ?
C69 C68 H68 119.7 . . ?
C67 C68 H68 119.7 . . ?
C68 C69 C70 120.1(5) . . ?
C68 C69 H69 120.0 . . ?
C70 C69 H69 120.0 . . ?
C69 C70 C71 120.0(5) . . ?
C69 C70 H70 120.0 . . ?
C71 C70 H70 120.0 . . ?
C66 C71 C70 120.7(4) . . ?
C66 C71 H71 119.6 . . ?
C70 C71 H71 119.6 . . ?
C73 C72 C77 117.6(4) . . ?
C73 C72 C65 124.8(4) . . ?
C77 C72 C65 117.6(4) . . ?
C72 C73 C74 121.1(4) . . ?
C72 C73 H73 119.4 . . ?
C74 C73 H73 119.4 . . ?
C75 C74 C73 120.5(5) . . ?
C75 C74 H74 119.8 . . ?
C73 C74 H74 119.8 . . ?
C76 C75 C74 119.2(5) . . ?
C76 C75 H75 120.4 . . ?
C74 C75 H75 120.4 . . ?
C75 C76 C77 120.5(4) . . ?
C75 C76 H76 119.7 . . ?
C77 C76 H76 119.7 . . ?
C76 C77 C72 121.1(5) . . ?
C76 C77 H77 119.4 . . ?
C72 C77 H77 119.4 . . ?
C79 C78 H78A 109.5 . . ?
C79 C78 H78B 109.5 . . ?
H78A C78 H78B 109.5 . . ?
C79 C78 H78C 109.5 . . ?
H78A C78 H78C 109.5 . . ?
H78B C78 H78C 109.5 . . ?
C78 C79 O93 110.7(16) . . ?
C78 C79 H79A 109.5 . . ?
O93 C79 H79A 109.5 . . ?
C78 C79 H79B 109.5 . . ?
O93 C79 H79B 109.5 . . ?
H79A C79 H79B 108.1 . . ?
C4 N1 C1 106.2(4) . . ?
C4 N1 Ni1 114.7(3) . . ?
C1 N1 Ni1 135.2(3) . . ?
C4 N2 C2 106.6(4) . . ?
C4 N2 C3 126.7(4) . . ?
C2 N2 C3 126.3(4) . . ?
C5 N3 C10 109.7(3) . . ?
C5 N3 C6 108.3(3) . . ?
C10 N3 C6 110.7(3) . . ?
C5 N3 Ni1 104.3(2) . . ?
C10 N3 Ni1 108.2(2) . . ?
C6 N3 Ni1 115.4(3) . . ?
C23 N4 C17 112.6(3) . . ?
C23 N4 C18 109.4(3) . . ?
C17 N4 C18 111.3(3) . . ?
C23 N4 Ni2 103.8(2) . . ?
C17 N4 Ni2 109.6(2) . . ?
C18 N4 Ni2 109.9(2) . . ?
C19 N5 C21 106.8(4) . . ?
C19 N5 C20 126.6(4) . . ?
C21 N5 C20 126.5(4) . . ?
C19 N6 C22 106.2(3) . . ?
C19 N6 Ni2 113.1(3) . . ?
C22 N6 Ni2 137.1(3) . . ?
C33 N7 C28 109.5(3) . . ?
C33 N7 C41 108.3(3) . . ?
C28 N7 C41 111.2(3) . . ?
C33 N7 Ni4 105.0(2) . . ?
C28 N7 Ni4 108.2(2) . . ?
C41 N7 Ni4 114.5(3) . . ?
C29 N8 C32 106.9(4) . . ?
C29 N8 C38 126.6(4) . . ?
C32 N8 C38 126.5(4) . . ?
C29 N9 C46 107.0(3) . . ?
C29 N9 Ni4 113.5(3) . . ?
C46 N9 Ni4 136.0(3) . . ?
C47 N10 C48 106.9(4) . . ?
C47 N10 C30 126.5(4) . . ?
C48 N10 C30 126.6(4) . . ?
C26 N11 C27 112.9(3) . . ?
C26 N11 C45 108.4(3) . . ?
C27 N11 C45 111.3(3) . . ?
C26 N11 Ni3 104.3(2) . . ?
C27 N11 Ni3 110.0(2) . . ?
C45 N11 Ni3 109.7(2) . . ?
C47 N12 C49 106.5(4) . . ?
C47 N12 Ni3 112.3(3) . . ?
C49 N12 Ni3 141.0(3) . . ?
C9 N98 H98A 120.0 . . ?
C9 N98 H98B 120.0 . . ?
H98A N98 H98B 120.0 . . ?
C9 N99 H99A 120.0 . . ?
C9 N99 H99B 120.0 . . ?
H99A N99 H99B 120.0 . . ?
C9 O1 Ni1 114.9(4) . . ?
C31 O2 Ni1 119.2(2) . . ?
C31 O2 Ni2 120.3(2) . . ?
Ni1 O2 Ni2 120.13(13) . . ?
C50 O3 Ni1 131.3(3) . . ?
C25 O4 Ni1 143.1(3) . . ?
C50 O5 Ni2 134.3(3) . . ?
C25 O6 Ni2 123.8(2) . . ?
C25 O6 Ni3 109.5(2) . . ?
Ni2 O6 Ni3 126.33(13) . . ?
C24 O7 Ni2 115.0(2) . . ?
C24 O7 Ni4 95.1(2) . . ?
Ni2 O7 Ni4 149.87(14) . . ?
C24 O8 Ni4 84.0(2) . . ?
C64 O9 Ni4 129.8(3) . . ?
C64 O10 Ni3 135.2(3) . . ?
C44 O11 Ni4 118.4(2) . . ?
C44 O11 Ni3 120.5(2) . . ?
Ni4 O11 Ni3 121.19(13) . . ?
Ni3 O12 H12A 120.1 . . ?
Ni3 O12 H122 100.3 . . ?
H12A O12 H122 105.6 . . ?
H90A O90 H90B 103.6 . . ?
C79 O93 H93 104.9 . . ?
O96B O96A Cl2 89(2) . . ?
O96A O96B Cl2 69(2) . . ?
O96E O96C Cl2 47.3(10) . . ?
O96F O96D Cl2 80.6(12) . . ?
O96F O96D O96E 137.1(17) . . ?
Cl2 O96D O96E 57.2(8) . . ?
O96C O96E Cl2 96.9(15) . . ?
O96C O96E O96D 151.5(18) . . ?
Cl2 O96E O96D 58.7(9) . . ?
O96D O96F Cl2 55.9(10) . . ?
O97B O97A Cl2 83(5) . . ?
O97A O97B Cl2 75(5) . . ?
O98B O98A Cl1 68.1(19) . . ?
O98B O98A O98H 140(3) . . ?
Cl1 O98A O98H 73.5(9) . . ?
O98B O98A O98C 8.8(19) . . ?
Cl1 O98A O98C 59.9(8) . . ?
O98H O98A O98C 132.8(13) . . ?
O98C O98B O98A 162(4) . . ?
O98C O98B Cl1 82(2) . . ?
O98A O98B Cl1 81(2) . . ?
O98B O98C O98D 131(3) . . ?
O98B O98C Cl1 67.6(19) . . ?
O98D O98C Cl1 64.7(9) . . ?
O98B O98C O98A 8.8(19) . . ?
O98D O98C O98A 122.1(13) . . ?
Cl1 O98C O98A 59.3(8) . . ?
O98C O98D Cl1 60.0(9) . . ?
O98C O98D O98E 91.4(12) . . ?
Cl1 O98D O98E 57.7(8) . . ?
O98F O98E O98G 6.8(16) . . ?
O98F O98E Cl1 62.6(16) . . ?
O98G O98E Cl1 57.3(8) . . ?
O98F O98E O98D 120(2) . . ?
O98G O98E O98D 115.0(12) . . ?
Cl1 O98E O98D 57.7(7) . . ?
O98G O98F O98E 164(4) . . ?
O98G O98F Cl1 84(3) . . ?
O98E O98F Cl1 83.0(18) . . ?
O98F O98G Cl1 70(2) . . ?
O98F O98G O98E 9(2) . . ?
Cl1 O98G O98E 62.6(8) . . ?
O98F O98G O98H 134(3) . . ?
Cl1 O98G O98H 64.6(8) . . ?
O98E O98G O98H 126.9(12) . . ?
O98A O98H Cl1 52.9(8) . . ?
O98A O98H O98G 87.4(11) . . ?
Cl1 O98H O98G 48.5(6) . . ?
O99B O99A Cl1 73.5(18) . . ?
O99A O99B Cl1 85.1(19) . . ?
O98B Cl1 O98F 121.7(10) . . ?
O98B Cl1 O99B 126.3(8) . . ?
O98F Cl1 O99B 111.8(8) . . ?
O98B Cl1 O98G 115.5(10) . . ?
O98F Cl1 O98G 25.9(8) . . ?
O99B Cl1 O98G 114.7(8) . . ?
O98B Cl1 O98A 30.7(7) . . ?
O98F Cl1 O98A 120.8(9) . . ?
O99B Cl1 O98A 119.8(7) . . ?
O98G Cl1 O98A 101.9(9) . . ?
O98B Cl1 O99A 119.8(8) . . ?
O98F Cl1 O99A 116.1(8) . . ?
O99B Cl1 O99A 21.4(5) . . ?
O98G Cl1 O99A 108.7(8) . . ?
O98A Cl1 O99A 103.5(7) . . ?
O98B Cl1 O98C 30.3(7) . . ?
O98F Cl1 O98C 116.0(9) . . ?
O99B Cl1 O98C 118.8(7) . . ?
O98G Cl1 O98C 125.2(9) . . ?
O98A Cl1 O98C 60.9(8) . . ?
O99A Cl1 O98C 125.5(7) . . ?
O98B Cl1 O98D 85.2(9) . . ?
O98F Cl1 O98D 99.0(9) . . ?
O99B Cl1 O98D 81.9(7) . . ?
O98G Cl1 O98D 124.7(8) . . ?
O98A Cl1 O98D 114.7(8) . . ?
O99A Cl1 O98D 101.6(7) . . ?
O98C Cl1 O98D 55.4(8) . . ?
O98B Cl1 O98E 114.0(9) . . ?
O98F Cl1 O98E 34.5(7) . . ?
O99B Cl1 O98E 106.6(7) . . ?
O98G Cl1 O98E 60.2(8) . . ?
O98A Cl1 O98E 133.3(8) . . ?
O99A Cl1 O98E 122.9(7) . . ?
O98C Cl1 O98E 93.0(9) . . ?
O98D Cl1 O98E 64.5(8) . . ?
O98B Cl1 O98H 83.9(8) . . ?
O98F Cl1 O98H 92.9(9) . . ?
O99B Cl1 O98H 98.9(6) . . ?
O98G Cl1 O98H 66.9(8) . . ?
O98A Cl1 O98H 53.6(8) . . ?
O99A Cl1 O98H 77.8(6) . . ?
O98C Cl1 O98H 114.2(8) . . ?
O98D Cl1 O98H 167.0(7) . . ?
O98E Cl1 O98H 126.9(8) . . ?
O96E Cl2 O97A 100.7(16) . . ?
O96E Cl2 O96D 64.0(8) . . ?
O97A Cl2 O96D 139.4(16) . . ?
O96E Cl2 O97B 112.0(8) . . ?
O97A Cl2 O97B 22.2(15) . . ?
O96D Cl2 O97B 125.6(8) . . ?
O96E Cl2 O96A 111.0(9) . . ?
O97A Cl2 O96A 116.9(16) . . ?
O96D Cl2 O96A 103.7(8) . . ?
O97B Cl2 O96A 124.8(7) . . ?
O96E Cl2 O96B 120.4(9) . . ?
O97A Cl2 O96B 94.6(16) . . ?
O96D Cl2 O96B 125.9(8) . . ?
O97B Cl2 O96B 103.5(7) . . ?
O96A Cl2 O96B 22.4(7) . . ?
O96E Cl2 O96F 107.2(9) . . ?
O97A Cl2 O96F 126.9(16) . . ?
O96D Cl2 O96F 43.5(7) . . ?
O97B Cl2 O96F 104.7(8) . . ?
O96A Cl2 O96F 93.8(7) . . ?
O96B Cl2 O96F 108.0(7) . . ?
O96E Cl2 O96C 35.8(7) . . ?
O97A Cl2 O96C 80.0(15) . . ?
O96D Cl2 O96C 98.7(8) . . ?
O97B Cl2 O96C 99.8(7) . . ?
O96A Cl2 O96C 95.4(8) . . ?
O96B Cl2 O96C 93.5(7) . . ?
O96F Cl2 O96C 142.2(7) . . ?
O2 Ni1 N1 91.73(13) . . ?
O2 Ni1 O3 93.33(11) . . ?
N1 Ni1 O3 91.00(13) . . ?
O2 Ni1 O4 91.03(11) . . ?
N1 Ni1 O4 176.62(13) . . ?
O3 Ni1 O4 86.89(12) . . ?
O2 Ni1 O1 174.14(13) . . ?
N1 Ni1 O1 92.48(15) . . ?
O3 Ni1 O1 90.67(12) . . ?
O4 Ni1 O1 84.91(13) . . ?
O2 Ni1 N3 88.94(11) . . ?
N1 Ni1 N3 80.33(13) . . ?
O3 Ni1 N3 171.10(12) . . ?
O4 Ni1 N3 101.68(12) . . ?
O1 Ni1 N3 87.75(12) . . ?
O2 Ni2 N6 88.00(12) . . ?
O2 Ni2 O7 169.26(11) . . ?
N6 Ni2 O7 94.26(12) . . ?
O2 Ni2 O5 90.68(11) . . ?
N6 Ni2 O5 173.59(13) . . ?
O7 Ni2 O5 85.91(10) . . ?
O2 Ni2 O6 100.61(11) . . ?
N6 Ni2 O6 95.75(12) . . ?
O7 Ni2 O6 89.63(10) . . ?
O5 Ni2 O6 90.66(11) . . ?
O2 Ni2 N4 90.85(12) . . ?
N6 Ni2 N4 81.21(13) . . ?
O7 Ni2 N4 79.14(11) . . ?
O5 Ni2 N4 92.53(12) . . ?
O6 Ni2 N4 168.07(11) . . ?
O10 Ni3 O11 93.24(11) . . ?
O10 Ni3 N12 96.05(13) . . ?
O11 Ni3 N12 91.99(13) . . ?
O10 Ni3 N11 174.05(12) . . ?
O11 Ni3 N11 92.61(12) . . ?
N12 Ni3 N11 82.65(13) . . ?
O10 Ni3 O6 101.36(11) . . ?
O11 Ni3 O6 98.64(11) . . ?
N12 Ni3 O6 158.98(12) . . ?
N11 Ni3 O6 78.82(12) . . ?
O10 Ni3 O12 80.32(11) . . ?
O11 Ni3 O12 173.56(12) . . ?
N12 Ni3 O12 88.99(13) . . ?
N11 Ni3 O12 93.83(13) . . ?
O6 Ni3 O12 82.48(11) . . ?
O11 Ni4 O9 92.65(11) . . ?
O11 Ni4 N9 90.23(13) . . ?
O9 Ni4 N9 174.24(12) . . ?
O11 Ni4 O7 96.36(11) . . ?
O9 Ni4 O7 91.54(11) . . ?
N9 Ni4 O7 93.09(12) . . ?
O11 Ni4 N7 95.57(12) . . ?
O9 Ni4 N7 93.08(12) . . ?
N9 Ni4 N7 81.68(13) . . ?
O7 Ni4 N7 166.99(11) . . ?
O11 Ni4 O8 154.37(10) . . ?
O9 Ni4 O8 94.76(11) . . ?
N9 Ni4 O8 84.72(12) . . ?
O7 Ni4 O8 58.99(10) . . ?
N7 Ni4 O8 108.46(11) . . ?

loop_
_geom_bond_atom_site_label_1
_geom_bond_atom_site_label_2
_geom_bond_distance
_geom_bond_site_symmetry_2
_geom_bond_publ_flag
C1 C2 1.352(7) . ?
C1 N1 1.368(6) . ?
C1 H1 0.9500 . ?
C2 N2 1.377(6) . ?
C2 H2 0.9500 . ?
C3 N2 1.463(6) . ?
C3 H3A 0.9800 . ?
C3 H3B 0.9800 . ?
C3 H3C 0.9800 . ?
C4 N1 1.323(5) . ?
C4 N2 1.343(6) . ?
C4 C5 1.496(6) . ?
C5 N3 1.484(5) . ?
C5 H5A 0.9900 . ?
C5 H5B 0.9900 . ?
C6 C8 1.510(7) . ?
C6 N3 1.514(5) . ?
C6 C7 1.539(6) . ?
C6 H6 1.0000 . ?
C7 H7A 0.9800 . ?
C7 H7B 0.9800 . ?
C7 H7C 0.9800 . ?
C8 H8A 0.9800 . ?
C8 H8B 0.9800 . ?
C8 H8C 0.9800 . ?
C9 O1 1.352(13) . ?
C9 N99 1.421(12) . ?
C9 N98 1.426(12) . ?
C10 N3 1.498(5) . ?
C10 C11 1.514(6) . ?
C10 H10A 0.9900 . ?
C10 H10B 0.9900 . ?
C11 C12 1.392(6) . ?
C11 C31 1.402(6) . ?
C12 C13 1.398(6) . ?
C12 H12 0.9500 . ?
C13 C15 1.401(6) . ?
C13 C14 1.507(6) . ?
C14 H14A 0.9800 . ?
C14 H14B 0.9800 . ?
C14 H14C 0.9800 . ?
C15 C16 1.398(6) . ?
C15 H15 0.9500 . ?
C16 C31 1.407(6) . ?
C16 C17 1.513(5) . ?
C17 N4 1.488(5) . ?
C17 H17A 0.9900 . ?
C17 H17B 0.9900 . ?
C18 C19 1.489(6) . ?
C18 N4 1.493(5) . ?
C18 H18A 0.9900 . ?
C18 H18B 0.9900 . ?
C19 N6 1.322(5) . ?
C19 N5 1.347(5) . ?
C20 N5 1.464(6) . ?
C20 H20A 0.9800 . ?
C20 H20B 0.9800 . ?
C20 H20C 0.9800 . ?
C21 C22 1.354(6) . ?
C21 N5 1.375(6) . ?
C21 H21 0.9500 . ?
C22 N6 1.367(5) . ?
C22 H22 0.9500 . ?
C23 N4 1.478(5) . ?
C23 C24 1.521(6) . ?
C23 H23A 0.9900 . ?
C23 H23B 0.9900 . ?
C24 O8 1.239(5) . ?
C24 O7 1.282(5) . ?
C25 O4 1.244(5) . ?
C25 O6 1.279(5) . ?
C25 C26 1.512(6) . ?
C26 N11 1.480(5) . ?
C26 H26A 0.9900 . ?
C26 H26B 0.9900 . ?
C27 N11 1.485(5) . ?
C27 C47 1.497(6) . ?
C27 H27A 0.9900 . ?
C27 H27B 0.9900 . ?
C28 C29 1.484(6) . ?
C28 N7 1.506(5) . ?
C28 H28A 0.9900 . ?
C28 H28B 0.9900 . ?
C29 N9 1.321(5) . ?
C29 N8 1.347(5) . ?
C30 N10 1.458(6) . ?
C30 H30A 0.9800 . ?
C30 H30B 0.9800 . ?
C30 H30C 0.9800 . ?
C31 O2 1.333(5) . ?
C32 C46 1.356(6) . ?
C32 N8 1.391(6) . ?
C32 H32 0.9500 . ?
C33 N7 1.496(5) . ?
C33 C34 1.506(6) . ?
C33 H33A 0.9900 . ?
C33 H33B 0.9900 . ?
C34 C35 1.390(6) . ?
C34 C44 1.409(6) . ?
C35 C36 1.403(7) . ?
C35 H35 0.9500 . ?
C36 C39 1.385(7) . ?
C36 C37 1.511(6) . ?
C37 H37A 0.9800 . ?
C37 H37B 0.9800 . ?
C37 H37C 0.9800 . ?
C38 N8 1.463(6) . ?
C38 H38A 0.9800 . ?
C38 H38B 0.9800 . ?
C38 H38C 0.9800 . ?
C39 C40 1.409(6) . ?
C39 H39 0.9500 . ?
C40 C44 1.387(6) . ?
C40 C45 1.502(6) . ?
C41 N7 1.513(5) . ?
C41 C42 1.517(7) . ?
C41 C43 1.538(6) . ?
C41 H41 1.0000 . ?
C42 H42A 0.9800 . ?
C42 H42B 0.9800 . ?
C42 H42C 0.9800 . ?
C43 H43A 0.9800 . ?
C43 H43B 0.9800 . ?
C43 H43C 0.9800 . ?
C44 O11 1.345(5) . ?
C45 N11 1.491(5) . ?
C45 H45A 0.9900 . ?
C45 H45B 0.9900 . ?
C46 N9 1.377(5) . ?
C46 H46 0.9500 . ?
C47 N12 1.312(5) . ?
C47 N10 1.340(5) . ?
C48 C49 1.354(7) . ?
C48 N10 1.378(6) . ?
C48 H48 0.9500 . ?
C49 N12 1.367(5) . ?
C49 H49 0.9500 . ?
C50 O3 1.249(5) . ?
C50 O5 1.260(5) . ?
C50 C51 1.553(5) . ?
C51 C58 1.512(6) . ?
C51 C52 1.528(7) . ?
C51 H51 1.0000 . ?
C52 C53 1.368(8) . ?
C52 C57 1.379(6) . ?
C53 C54 1.386(10) . ?
C53 H53 0.9500 . ?
C54 C55 1.370(10) . ?
C54 H54 0.9500 . ?
C55 C56 1.369(9) . ?
C55 H55 0.9500 . ?
C56 C57 1.384(7) . ?
C56 H56 0.9500 . ?
C57 H57 0.9500 . ?
C58 C59 1.396(7) . ?
C58 C63 1.396(7) . ?
C59 C60 1.388(7) . ?
C59 H59 0.9500 . ?
C60 C61 1.371(8) . ?
C60 H60 0.9500 . ?
C61 C62 1.363(9) . ?
C61 H61 0.9500 . ?
C62 C63 1.387(8) . ?
C62 H62 0.9500 . ?
C63 H63 0.9500 . ?
C64 O10 1.252(5) . ?
C64 O9 1.256(5) . ?
C64 C65 1.547(5) . ?
C65 C72 1.509(6) . ?
C65 C66 1.526(6) . ?
C65 H65 1.0000 . ?
C66 C71 1.394(6) . ?
C66 C67 1.396(6) . ?
C67 C68 1.391(6) . ?
C67 H67 0.9500 . ?
C68 C69 1.370(7) . ?
C68 H68 0.9500 . ?
C69 C70 1.377(7) . ?
C69 H69 0.9500 . ?
C70 C71 1.394(7) . ?
C70 H70 0.9500 . ?
C71 H71 0.9500 . ?
C72 C73 1.391(6) . ?
C72 C77 1.401(6) . ?
C73 C74 1.393(7) . ?
C73 H73 0.9500 . ?
C74 C75 1.382(7) . ?
C74 H74 0.9500 . ?
C75 C76 1.381(8) . ?
C75 H75 0.9500 . ?
C76 C77 1.388(7) . ?
C76 H76 0.9500 . ?
C77 H77 0.9500 . ?
C78 C79 1.28(2) . ?
C78 H78A 0.9800 . ?
C78 H78B 0.9800 . ?
C78 H78C 0.9800 . ?
C79 O93 1.353(19) . ?
C79 H79A 0.9900 . ?
C79 H79B 0.9900 . ?
N1 Ni1 2.028(4) . ?
N3 Ni1 2.299(3) . ?
N4 Ni2 2.160(3) . ?
N6 Ni2 2.051(3) . ?
N7 Ni4 2.166(3) . ?
N9 Ni4 2.017(3) . ?
N11 Ni3 2.102(3) . ?
N12 Ni3 2.037(3) . ?
N98 H98A 0.8800 . ?
N98 H98B 0.8800 . ?
N99 H99A 0.8800 . ?
N99 H99B 0.8800 . ?
O1 Ni1 2.102(3) . ?
O2 Ni1 1.992(3) . ?
O2 Ni2 2.010(3) . ?
O3 Ni1 2.055(3) . ?
O4 Ni1 2.056(3) . ?
O5 Ni2 2.074(3) . ?
O6 Ni2 2.089(3) . ?
O6 Ni3 2.163(3) . ?
O7 Ni2 2.062(3) . ?
O7 Ni4 2.085(3) . ?
O8 Ni4 2.354(3) . ?
O9 Ni4 2.011(3) . ?
O10 Ni3 2.004(3) . ?
O11 Ni4 2.002(3) . ?
O11 Ni3 2.006(3) . ?
O12 Ni3 2.184(3) . ?
O12 H12A 0.8991 . ?
O12 H122 0.9634 . ?
O90 H90A 0.8555 . ?
O90 H90B 0.8912 . ?
O93 H93 0.9028 . ?
O96A O96B 0.573(17) . ?
O96A Cl2 1.406(13) . ?
O96B Cl2 1.505(13) . ?
O96C O96E 1.054(17) . ?
O96C Cl2 1.788(15) . ?
O96D O96F 1.118(17) . ?
O96D Cl2 1.345(14) . ?
O96D O96E 1.415(19) . ?
O96E Cl2 1.323(15) . ?
O96F Cl2 1.603(14) . ?
O97A O97B 0.52(4) . ?
O97A Cl2 1.34(4) . ?
O97B Cl2 1.374(11) . ?
O98A O98B 0.734(17) . ?
O98A Cl1 1.422(15) . ?
O98A O98H 1.44(2) . ?
O98A O98C 1.445(19) . ?
O98B O98C 0.729(17) . ?
O98B Cl1 1.335(16) . ?
O98C O98D 1.361(19) . ?
O98C Cl1 1.431(15) . ?
O98D Cl1 1.494(14) . ?
O98D O98E 1.60(2) . ?
O98E O98F 0.852(16) . ?
O98E O98G 1.460(19) . ?
O98E Cl1 1.494(15) . ?
O98F O98G 0.622(18) . ?
O98F Cl1 1.336(17) . ?
O98G Cl1 1.417(16) . ?
O98G O98H 1.74(2) . ?
O98H Cl1 1.709(14) . ?
O99A O99B 0.522(12) . ?
O99A Cl1 1.428(10) . ?
O99B Cl1 1.375(10) . ?

loop_
_geom_torsion_atom_site_label_1
_geom_torsion_atom_site_label_2
_geom_torsion_atom_site_label_3
_geom_torsion_atom_site_label_4
_geom_torsion
_geom_torsion_site_symmetry_1
_geom_torsion_site_symmetry_2
_geom_torsion_site_symmetry_3
_geom_torsion_site_symmetry_4
_geom_torsion_publ_flag
N1 C1 C2 N2 0.4(6) . . . . ?
N1 C4 C5 N3 34.5(6) . . . . ?
N2 C4 C5 N3 -145.0(4) . . . . ?
N3 C10 C11 C12 115.0(4) . . . . ?
N3 C10 C11 C31 -67.4(5) . . . . ?
C31 C11 C12 C13 -0.5(7) . . . . ?
C10 C11 C12 C13 177.1(4) . . . . ?
C11 C12 C13 C15 -0.4(7) . . . . ?
C11 C12 C13 C14 -179.8(5) . . . . ?
C12 C13 C15 C16 0.6(7) . . . . ?
C14 C13 C15 C16 -180.0(4) . . . . ?
C13 C15 C16 C31 0.1(6) . . . . ?
C13 C15 C16 C17 -177.9(4) . . . . ?
C15 C16 C17 N4 117.1(4) . . . . ?
C31 C16 C17 N4 -60.9(5) . . . . ?
N4 C18 C19 N6 27.0(5) . . . . ?
N4 C18 C19 N5 -154.9(4) . . . . ?
N5 C21 C22 N6 0.4(5) . . . . ?
N4 C23 C24 O8 -143.3(4) . . . . ?
N4 C23 C24 O7 37.7(5) . . . . ?
O4 C25 C26 N11 166.5(3) . . . . ?
O6 C25 C26 N11 -14.8(5) . . . . ?
N7 C28 C29 N9 29.4(5) . . . . ?
N7 C28 C29 N8 -151.3(4) . . . . ?
C12 C11 C31 O2 -177.5(4) . . . . ?
C10 C11 C31 O2 4.8(6) . . . . ?
C12 C11 C31 C16 1.1(6) . . . . ?
C10 C11 C31 C16 -176.5(4) . . . . ?
C15 C16 C31 O2 177.7(4) . . . . ?
C17 C16 C31 O2 -4.3(6) . . . . ?
C15 C16 C31 C11 -0.9(6) . . . . ?
C17 C16 C31 C11 177.1(4) . . . . ?
N7 C33 C34 C35 112.4(4) . . . . ?
N7 C33 C34 C44 -69.0(5) . . . . ?
C44 C34 C35 C36 -1.6(6) . . . . ?
C33 C34 C35 C36 177.0(4) . . . . ?
C34 C35 C36 C39 -1.2(7) . . . . ?
C34 C35 C36 C37 177.7(4) . . . . ?
C35 C36 C39 C40 2.3(7) . . . . ?
C37 C36 C39 C40 -176.5(4) . . . . ?
C36 C39 C40 C44 -0.6(7) . . . . ?
C36 C39 C40 C45 175.0(4) . . . . ?
C39 C40 C44 O11 176.9(4) . . . . ?
C45 C40 C44 O11 1.3(6) . . . . ?
C39 C40 C44 C34 -2.3(6) . . . . ?
C45 C40 C44 C34 -178.0(4) . . . . ?
C35 C34 C44 O11 -175.9(4) . . . . ?
C33 C34 C44 O11 5.5(6) . . . . ?
C35 C34 C44 C40 3.4(6) . . . . ?
C33 C34 C44 C40 -175.2(4) . . . . ?
C44 C40 C45 N11 -62.6(5) . . . . ?
C39 C40 C45 N11 121.8(4) . . . . ?
N8 C32 C46 N9 0.3(5) . . . . ?
N11 C27 C47 N12 18.6(6) . . . . ?
N11 C27 C47 N10 -164.4(4) . . . . ?
N10 C48 C49 N12 0.1(6) . . . . ?
O3 C50 C51 C58 63.0(5) . . . . ?
O5 C50 C51 C58 -116.3(4) . . . . ?
O3 C50 C51 C52 -64.3(5) . . . . ?
O5 C50 C51 C52 116.5(4) . . . . ?
C58 C51 C52 C53 -149.8(6) . . . . ?
C50 C51 C52 C53 -26.7(7) . . . . ?
C58 C51 C52 C57 35.4(6) . . . . ?
C50 C51 C52 C57 158.6(4) . . . . ?
C57 C52 C53 C54 -2.6(12) . . . . ?
C51 C52 C53 C54 -177.6(8) . . . . ?
C52 C53 C54 C55 1.0(15) . . . . ?
C53 C54 C55 C56 1.4(14) . . . . ?
C54 C55 C56 C57 -2.2(10) . . . . ?
C53 C52 C57 C56 1.8(8) . . . . ?
C51 C52 C57 C56 176.7(4) . . . . ?
C55 C56 C57 C52 0.6(8) . . . . ?
C52 C51 C58 C59 41.0(6) . . . . ?
C50 C51 C58 C59 -84.8(5) . . . . ?
C52 C51 C58 C63 -143.2(4) . . . . ?
C50 C51 C58 C63 91.1(5) . . . . ?
C63 C58 C59 C60 1.0(7) . . . . ?
C51 C58 C59 C60 176.9(4) . . . . ?
C58 C59 C60 C61 -0.8(7) . . . . ?
C59 C60 C61 C62 0.7(8) . . . . ?
C60 C61 C62 C63 -0.8(8) . . . . ?
C61 C62 C63 C58 1.0(7) . . . . ?
C59 C58 C63 C62 -1.1(7) . . . . ?
C51 C58 C63 C62 -177.1(4) . . . . ?
O10 C64 C65 C72 -120.9(4) . . . . ?
O9 C64 C65 C72 60.5(5) . . . . ?
O10 C64 C65 C66 111.2(4) . . . . ?
O9 C64 C65 C66 -67.4(5) . . . . ?
C72 C65 C66 C71 134.0(4) . . . . ?
C64 C65 C66 C71 -97.2(4) . . . . ?
C72 C65 C66 C67 -49.0(5) . . . . ?
C64 C65 C66 C67 79.9(5) . . . . ?
C71 C66 C67 C68 0.3(6) . . . . ?
C65 C66 C67 C68 -176.8(4) . . . . ?
C66 C67 C68 C69 -0.7(7) . . . . ?
C67 C68 C69 C70 0.9(7) . . . . ?
C68 C69 C70 C71 -0.7(7) . . . . ?
C67 C66 C71 C70 -0.1(6) . . . . ?
C65 C66 C71 C70 177.0(4) . . . . ?
C69 C70 C71 C66 0.3(7) . . . . ?
C66 C65 C72 C73 107.3(5) . . . . ?
C64 C65 C72 C73 -17.4(6) . . . . ?
C66 C65 C72 C77 -73.0(5) . . . . ?
C64 C65 C72 C77 162.3(4) . . . . ?
C77 C72 C73 C74 -0.7(6) . . . . ?
C65 C72 C73 C74 179.0(4) . . . . ?
C72 C73 C74 C75 0.3(7) . . . . ?
C73 C74 C75 C76 0.3(7) . . . . ?
C74 C75 C76 C77 -0.6(7) . . . . ?
C75 C76 C77 C72 0.2(7) . . . . ?
C73 C72 C77 C76 0.5(6) . . . . ?
C65 C72 C77 C76 -179.2(4) . . . . ?
N2 C4 N1 C1 1.1(5) . . . . ?
C5 C4 N1 C1 -178.4(4) . . . . ?
N2 C4 N1 Ni1 162.7(3) . . . . ?
C5 C4 N1 Ni1 -16.9(5) . . . . ?
C2 C1 N1 C4 -1.0(5) . . . . ?
C2 C1 N1 Ni1 -156.8(4) . . . . ?
N1 C4 N2 C2 -0.9(5) . . . . ?
C5 C4 N2 C2 178.6(4) . . . . ?
N1 C4 N2 C3 -174.3(4) . . . . ?
C5 C4 N2 C3 5.2(8) . . . . ?
C1 C2 N2 C4 0.2(5) . . . . ?
C1 C2 N2 C3 173.7(5) . . . . ?
C4 C5 N3 C10 85.3(4) . . . . ?
C4 C5 N3 C6 -153.8(4) . . . . ?
C4 C5 N3 Ni1 -30.4(4) . . . . ?
C11 C10 N3 C5 -58.3(4) . . . . ?
C11 C10 N3 C6 -177.7(3) . . . . ?
C11 C10 N3 Ni1 55.0(4) . . . . ?
C8 C6 N3 C5 -176.1(4) . . . . ?
C7 C6 N3 C5 -50.6(5) . . . . ?
C8 C6 N3 C10 -55.8(5) . . . . ?
C7 C6 N3 C10 69.7(4) . . . . ?
C8 C6 N3 Ni1 67.4(4) . . . . ?
C7 C6 N3 Ni1 -167.0(3) . . . . ?
C24 C23 N4 C17 -161.9(3) . . . . ?
C24 C23 N4 C18 73.8(4) . . . . ?
C24 C23 N4 Ni2 -43.4(3) . . . . ?
C16 C17 N4 C23 -178.6(3) . . . . ?
C16 C17 N4 C18 -55.3(4) . . . . ?
C16 C17 N4 Ni2 66.4(3) . . . . ?
C19 C18 N4 C23 -134.2(3) . . . . ?
C19 C18 N4 C17 100.7(4) . . . . ?
C19 C18 N4 Ni2 -20.9(4) . . . . ?
N6 C19 N5 C21 -0.7(5) . . . . ?
C18 C19 N5 C21 -179.0(4) . . . . ?
N6 C19 N5 C20 -176.5(4) . . . . ?
C18 C19 N5 C20 5.2(7) . . . . ?
C22 C21 N5 C19 0.2(5) . . . . ?
C22 C21 N5 C20 176.0(4) . . . . ?
N5 C19 N6 C22 1.0(5) . . . . ?
C18 C19 N6 C22 179.3(4) . . . . ?
N5 C19 N6 Ni2 163.4(3) . . . . ?
C18 C19 N6 Ni2 -18.2(5) . . . . ?
C21 C22 N6 C19 -0.8(5) . . . . ?
C21 C22 N6 Ni2 -156.8(4) . . . . ?
C34 C33 N7 C28 -56.6(4) . . . . ?
C34 C33 N7 C41 -178.0(3) . . . . ?
C34 C33 N7 Ni4 59.3(4) . . . . ?
C29 C28 N7 C33 88.4(4) . . . . ?
C29 C28 N7 C41 -152.0(3) . . . . ?
C29 C28 N7 Ni4 -25.5(4) . . . . ?
C42 C41 N7 C33 -164.1(4) . . . . ?
C43 C41 N7 C33 70.3(5) . . . . ?
C42 C41 N7 C28 75.6(4) . . . . ?
C43 C41 N7 C28 -50.1(5) . . . . ?
C42 C41 N7 Ni4 -47.4(4) . . . . ?
C43 C41 N7 Ni4 -173.0(3) . . . . ?
N9 C29 N8 C32 -1.3(5) . . . . ?
C28 C29 N8 C32 179.3(4) . . . . ?
N9 C29 N8 C38 178.6(4) . . . . ?
C28 C29 N8 C38 -0.8(7) . . . . ?
C46 C32 N8 C29 0.6(5) . . . . ?
C46 C32 N8 C38 -179.3(5) . . . . ?
N8 C29 N9 C46 1.5(5) . . . . ?
C28 C29 N9 C46 -179.1(4) . . . . ?
N8 C29 N9 Ni4 164.0(3) . . . . ?
C28 C29 N9 Ni4 -16.6(5) . . . . ?
C32 C46 N9 C29 -1.1(5) . . . . ?
C32 C46 N9 Ni4 -157.7(3) . . . . ?
N12 C47 N10 C48 0.8(5) . . . . ?
C27 C47 N10 C48 -176.5(4) . . . . ?
N12 C47 N10 C30 -179.7(5) . . . . ?
C27 C47 N10 C30 3.0(8) . . . . ?
C49 C48 N10 C47 -0.5(5) . . . . ?
C49 C48 N10 C30 179.9(5) . . . . ?
C25 C26 N11 C27 157.0(3) . . . . ?
C25 C26 N11 C45 -79.3(4) . . . . ?
C25 C26 N11 Ni3 37.6(4) . . . . ?
C47 C27 N11 C26 -135.5(4) . . . . ?
C47 C27 N11 C45 102.3(4) . . . . ?
C47 C27 N11 Ni3 -19.5(4) . . . . ?
C40 C45 N11 C26 174.9(3) . . . . ?
C40 C45 N11 C27 -60.4(4) . . . . ?
C40 C45 N11 Ni3 61.5(4) . . . . ?
N10 C47 N12 C49 -0.7(5) . . . . ?
C27 C47 N12 C49 176.7(4) . . . . ?
N10 C47 N12 Ni3 175.4(3) . . . . ?
C27 C47 N12 Ni3 -7.2(5) . . . . ?
C48 C49 N12 C47 0.3(5) . . . . ?
C48 C49 N12 Ni3 -173.9(4) . . . . ?
N99 C9 O1 Ni1 -69.2(9) . . . . ?
N98 C9 O1 Ni1 103.5(9) . . . . ?
C11 C31 O2 Ni1 56.3(4) . . . . ?
C16 C31 O2 Ni1 -122.3(3) . . . . ?
C11 C31 O2 Ni2 -130.5(3) . . . . ?
C16 C31 O2 Ni2 50.9(5) . . . . ?
O5 C50 O3 Ni1 7.9(7) . . . . ?
C51 C50 O3 Ni1 -171.3(3) . . . . ?
O6 C25 O4 Ni1 10.9(7) . . . . ?
C26 C25 O4 Ni1 -170.6(3) . . . . ?
O3 C50 O5 Ni2 -8.3(7) . . . . ?
C51 C50 O5 Ni2 170.9(3) . . . . ?
O4 C25 O6 Ni2 -11.5(5) . . . . ?
C26 C25 O6 Ni2 170.0(3) . . . . ?
O4 C25 O6 Ni3 162.2(3) . . . . ?
C26 C25 O6 Ni3 -16.3(4) . . . . ?
O8 C24 O7 Ni2 171.7(3) . . . . ?
C23 C24 O7 Ni2 -9.3(4) . . . . ?
O8 C24 O7 Ni4 -8.6(4) . . . . ?
C23 C24 O7 Ni4 170.4(3) . . . . ?
O7 C24 O8 Ni4 7.6(4) . . . . ?
C23 C24 O8 Ni4 -171.3(4) . . . . ?
O10 C64 O9 Ni4 7.2(6) . . . . ?
C65 C64 O9 Ni4 -174.4(3) . . . . ?
O9 C64 O10 Ni3 19.5(7) . . . . ?
C65 C64 O10 Ni3 -158.9(3) . . . . ?
C40 C44 O11 Ni4 -133.0(3) . . . . ?
C34 C44 O11 Ni4 46.3(4) . . . . ?
C40 C44 O11 Ni3 47.0(5) . . . . ?
C34 C44 O11 Ni3 -133.7(3) . . . . ?
Cl2 O96C O96E O96D 29(3) . . . . ?
O96F O96D O96E O96C -46(5) . . . . ?
Cl2 O96D O96E O96C -34(3) . . . . ?
O96F O96D O96E Cl2 -12(2) . . . . ?
O96E O96D O96F Cl2 9.8(18) . . . . ?
Cl1 O98A O98B O98C -19(12) . . . . ?
O98H O98A O98B O98C -35(15) . . . . ?
O98H O98A O98B Cl1 -16(4) . . . . ?
O98C O98A O98B Cl1 19(12) . . . . ?
O98A O98B O98C O98D 5(15) . . . . ?
Cl1 O98B O98C O98D -14(3) . . . . ?
O98A O98B O98C Cl1 19(12) . . . . ?
Cl1 O98B O98C O98A -19(12) . . . . ?
Cl1 O98A O98C O98B 159(13) . . . . ?
O98H O98A O98C O98B 150(13) . . . . ?
O98B O98A O98C O98D -175(13) . . . . ?
Cl1 O98A O98C O98D -16.2(12) . . . . ?
O98H O98A O98C O98D -25(2) . . . . ?
O98B O98A O98C Cl1 -159(13) . . . . ?
O98H O98A O98C Cl1 -9.1(15) . . . . ?
O98B O98C O98D Cl1 14(3) . . . . ?
O98A O98C O98D Cl1 15.3(12) . . . . ?
O98B O98C O98D O98E 65(3) . . . . ?
Cl1 O98C O98D O98E 50.9(8) . . . . ?
O98A O98C O98D O98E 66.2(16) . . . . ?
O98C O98D O98E O98F -56(2) . . . . ?
Cl1 O98D O98E O98F -3(2) . . . . ?
O98C O98D O98E O98G -51.1(15) . . . . ?
Cl1 O98D O98E O98G 1.4(10) . . . . ?
O98C O98D O98E Cl1 -52.5(9) . . . . ?
Cl1 O98E O98F O98G 37(14) . . . . ?
O98D O98E O98F O98G 41(15) . . . . ?
O98G O98E O98F Cl1 -37(14) . . . . ?
O98D O98E O98F Cl1 3.3(19) . . . . ?
O98E O98F O98G Cl1 -37(14) . . . . ?
Cl1 O98F O98G O98E 37(14) . . . . ?
O98E O98F O98G O98H -39(17) . . . . ?
Cl1 O98F O98G O98H -1(4) . . . . ?
Cl1 O98E O98G O98F -140(15) . . . . ?
O98D O98E O98G O98F -142(15) . . . . ?
O98F O98E O98G Cl1 140(15) . . . . ?
O98D O98E O98G Cl1 -1.4(10) . . . . ?
O98F O98E O98G O98H 146(15) . . . . ?
Cl1 O98E O98G O98H 5.8(11) . . . . ?
O98D O98E O98G O98H 4(2) . . . . ?
O98B O98A O98H Cl1 15(4) . . . . ?
O98C O98A O98H Cl1 8.2(14) . . . . ?
O98B O98A O98H O98G -22(4) . . . . ?
Cl1 O98A O98H O98G -37.1(8) . . . . ?
O98C O98A O98H O98G -28.9(19) . . . . ?
O98F O98G O98H O98A 42(4) . . . . ?
Cl1 O98G O98H O98A 40.0(9) . . . . ?
O98E O98G O98H O98A 34.3(17) . . . . ?
O98F O98G O98H Cl1 2(4) . . . . ?
O98E O98G O98H Cl1 -5.7(11) . . . . ?
O98C O98B Cl1 O98F -88(2) . . . . ?
O98A O98B Cl1 O98F 98(2) . . . . ?
O98C O98B Cl1 O99B 86(2) . . . . ?
O98A O98B Cl1 O99B -88(2) . . . . ?
O98C O98B Cl1 O98G -117(2) . . . . ?
O98A O98B Cl1 O98G 69(2) . . . . ?
O98C O98B Cl1 O98A 174(4) . . . . ?
O98C O98B Cl1 O99A 110(2) . . . . ?
O98A O98B Cl1 O99A -64(2) . . . . ?
O98A O98B Cl1 O98C -174(4) . . . . ?
O98C O98B Cl1 O98D 10(2) . . . . ?
O98A O98B Cl1 O98D -165(2) . . . . ?
O98C O98B Cl1 O98E -50(2) . . . . ?
O98A O98B Cl1 O98E 136(2) . . . . ?
O98C O98B Cl1 O98H -177(2) . . . . ?
O98A O98B Cl1 O98H 8(2) . . . . ?
O98G O98F Cl1 O98B -84(3) . . . . ?
O98E O98F Cl1 O98B 86.8(19) . . . . ?
O98G O98F Cl1 O99B 102(3) . . . . ?
O98E O98F Cl1 O99B -87.8(17) . . . . ?
O98E O98F Cl1 O98G 170(4) . . . . ?
O98G O98F Cl1 O98A -48(3) . . . . ?
O98E O98F Cl1 O98A 122.8(16) . . . . ?
O98G O98F Cl1 O99A 79(3) . . . . ?
O98E O98F Cl1 O99A -110.8(16) . . . . ?
O98G O98F Cl1 O98C -118(3) . . . . ?
O98E O98F Cl1 O98C 52.7(19) . . . . ?
O98G O98F Cl1 O98D -173(2) . . . . ?
O98E O98F Cl1 O98D -3.1(18) . . . . ?
O98G O98F Cl1 O98E -170(4) . . . . ?
O98G O98F Cl1 O98H 1(3) . . . . ?
O98E O98F Cl1 O98H 171.4(16) . . . . ?
O99A O99B Cl1 O98B 79(2) . . . . ?
O99A O99B Cl1 O98F -106(2) . . . . ?
O99A O99B Cl1 O98G -78(2) . . . . ?
O99A O99B Cl1 O98A 44(2) . . . . ?
O99A O99B Cl1 O98C 114.5(19) . . . . ?
O99A O99B Cl1 O98D 157(2) . . . . ?
O99A O99B Cl1 O98E -142.4(19) . . . . ?
O99A O99B Cl1 O98H -9.5(19) . . . . ?
O98F O98G Cl1 O98B 110(3) . . . . ?
O98E O98G Cl1 O98B 104.2(11) . . . . ?
O98H O98G Cl1 O98B -70.7(10) . . . . ?
O98E O98G Cl1 O98F -6(2) . . . . ?
O98H O98G Cl1 O98F 179(3) . . . . ?
O98F O98G Cl1 O99B -89(3) . . . . ?
O98E O98G Cl1 O99B -95.7(8) . . . . ?
O98H O98G Cl1 O99B 89.4(8) . . . . ?
O98F O98G Cl1 O98A 140(3) . . . . ?
O98E O98G Cl1 O98A 133.3(9) . . . . ?
O98H O98G Cl1 O98A -41.5(9) . . . . ?
O98F O98G Cl1 O99A -112(2) . . . . ?
O98E O98G Cl1 O99A -117.8(8) . . . . ?
O98H O98G Cl1 O99A 67.3(8) . . . . ?
O98F O98G Cl1 O98C 77(3) . . . . ?
O98E O98G Cl1 O98C 70.7(12) . . . . ?
O98H O98G Cl1 O98C -104.1(10) . . . . ?
O98F O98G Cl1 O98D 8(3) . . . . ?
O98E O98G Cl1 O98D 1.7(12) . . . . ?
O98H O98G Cl1 O98D -173.2(9) . . . . ?
O98F O98G Cl1 O98E 6(2) . . . . ?
O98H O98G Cl1 O98E -174.9(10) . . . . ?
O98F O98G Cl1 O98H -179(3) . . . . ?
O98E O98G Cl1 O98H 174.9(10) . . . . ?
O98H O98A Cl1 O98B 170(2) . . . . ?
O98C O98A Cl1 O98B -3(2) . . . . ?
O98B O98A Cl1 O98F -101(2) . . . . ?
O98H O98A Cl1 O98F 68.5(12) . . . . ?
O98C O98A Cl1 O98F -104.6(12) . . . . ?
O98B O98A Cl1 O99B 112(2) . . . . ?
O98H O98A Cl1 O99B -78.5(10) . . . . ?
O98C O98A Cl1 O99B 108.5(9) . . . . ?
O98B O98A Cl1 O98G -120(2) . . . . ?
O98H O98A Cl1 O98G 49.2(10) . . . . ?
O98C O98A Cl1 O98G -123.8(10) . . . . ?
O98B O98A Cl1 O99A 127(2) . . . . ?
O98H O98A Cl1 O99A -63.5(9) . . . . ?
O98C O98A Cl1 O99A 123.4(8) . . . . ?
O98B O98A Cl1 O98C 3(2) . . . . ?
O98H O98A Cl1 O98C 173.0(12) . . . . ?
O98B O98A Cl1 O98D 17(2) . . . . ?
O98H O98A Cl1 O98D -173.3(9) . . . . ?
O98C O98A Cl1 O98D 13.7(11) . . . . ?
O98B O98A Cl1 O98E -60(2) . . . . ?
O98H O98A Cl1 O98E 109.3(12) . . . . ?
O98C O98A Cl1 O98E -63.8(13) . . . . ?
O98B O98A Cl1 O98H -170(2) . . . . ?
O98C O98A Cl1 O98H -173.0(12) . . . . ?
O99B O99A Cl1 O98B -114(2) . . . . ?
O99B O99A Cl1 O98F 83(2) . . . . ?
O99B O99A Cl1 O98G 110.1(19) . . . . ?
O99B O99A Cl1 O98A -142.1(19) . . . . ?
O99B O99A Cl1 O98C -78(2) . . . . ?
O99B O99A Cl1 O98D -23(2) . . . . ?
O99B O99A Cl1 O98E 44(2) . . . . ?
O99B O99A Cl1 O98H 170(2) . . . . ?
O98D O98C Cl1 O98B 168(2) . . . . ?
O98A O98C Cl1 O98B 3(2) . . . . ?
O98B O98C Cl1 O98F 109(2) . . . . ?
O98D O98C Cl1 O98F -82.8(12) . . . . ?
O98A O98C Cl1 O98F 112.3(11) . . . . ?
O98B O98C Cl1 O99B -113(2) . . . . ?
O98D O98C Cl1 O99B 54.9(11) . . . . ?
O98A O98C Cl1 O99B -110.0(9) . . . . ?
O98B O98C Cl1 O98G 81(2) . . . . ?
O98D O98C Cl1 O98G -111.1(11) . . . . ?
O98A O98C Cl1 O98G 84.1(12) . . . . ?
O98B O98C Cl1 O98A -3(2) . . . . ?
O98D O98C Cl1 O98A 164.9(12) . . . . ?
O98B O98C Cl1 O99A -89(2) . . . . ?
O98D O98C Cl1 O99A 78.9(11) . . . . ?
O98A O98C Cl1 O99A -86.0(10) . . . . ?
O98B O98C Cl1 O98D -168(2) . . . . ?
O98A O98C Cl1 O98D -164.9(12) . . . . ?
O98B O98C Cl1 O98E 136(2) . . . . ?
O98D O98C Cl1 O98E -56.0(10) . . . . ?
O98A O98C Cl1 O98E 139.1(9) . . . . ?
O98B O98C Cl1 O98H 3(2) . . . . ?
O98D O98C Cl1 O98H 171.0(9) . . . . ?
O98A O98C Cl1 O98H 6.1(10) . . . . ?
O98C O98D Cl1 O98B -5.9(12) . . . . ?
O98E O98D Cl1 O98B -119.4(10) . . . . ?
O98C O98D Cl1 O98F 115.4(11) . . . . ?
O98E O98D Cl1 O98F 1.9(11) . . . . ?
O98C O98D Cl1 O99B -133.6(10) . . . . ?
O98E O98D Cl1 O99B 112.8(8) . . . . ?
O98C O98D Cl1 O98G 111.9(12) . . . . ?
O98E O98D Cl1 O98G -1.6(11) . . . . ?
O98C O98D Cl1 O98A -14.5(11) . . . . ?
O98E O98D Cl1 O98A -128.1(10) . . . . ?
O98C O98D Cl1 O99A -125.4(9) . . . . ?
O98E O98D Cl1 O99A 121.1(8) . . . . ?
O98E O98D Cl1 O98C -113.5(11) . . . . ?
O98C O98D Cl1 O98E 113.5(11) . . . . ?
O98C O98D Cl1 O98H -39(4) . . . . ?
O98E O98D Cl1 O98H -153(3) . . . . ?
O98F O98E Cl1 O98B -111.6(18) . . . . ?
O98G O98E Cl1 O98B -106.7(11) . . . . ?
O98D O98E Cl1 O98B 71.7(11) . . . . ?
O98G O98E Cl1 O98F 4.9(19) . . . . ?
O98D O98E Cl1 O98F -177(2) . . . . ?
O98F O98E Cl1 O99B 104.5(17) . . . . ?
O98G O98E Cl1 O99B 109.3(9) . . . . ?
O98D O98E Cl1 O99B -72.2(8) . . . . ?
O98F O98E Cl1 O98G -4.9(19) . . . . ?
O98D O98E Cl1 O98G 178.5(11) . . . . ?
O98F O98E Cl1 O98A -83(2) . . . . ?
O98G O98E Cl1 O98A -77.7(14) . . . . ?
O98D O98E Cl1 O98A 100.8(12) . . . . ?
O98F O98E Cl1 O99A 89.1(18) . . . . ?
O98G O98E Cl1 O99A 93.9(10) . . . . ?
O98D O98E Cl1 O99A -87.6(9) . . . . ?
O98F O98E Cl1 O98C -134.3(17) . . . . ?
O98G O98E Cl1 O98C -129.4(10) . . . . ?
O98D O98E Cl1 O98C 49.1(9) . . . . ?
O98F O98E Cl1 O98D 177(2) . . . . ?
O98G O98E Cl1 O98D -178.5(11) . . . . ?
O98F O98E Cl1 O98H -11(2) . . . . ?
O98G O98E Cl1 O98H -5.9(11) . . . . ?
O98D O98E Cl1 O98H 172.6(9) . . . . ?
O98A O98H Cl1 O98B -5.3(13) . . . . ?
O98G O98H Cl1 O98B 121.1(10) . . . . ?
O98A O98H Cl1 O98F -126.8(11) . . . . ?
O98G O98H Cl1 O98F -0.5(12) . . . . ?
O98A O98H Cl1 O99B 120.6(9) . . . . ?
O98G O98H Cl1 O99B -113.1(8) . . . . ?
O98A O98H Cl1 O98G -126.3(12) . . . . ?
O98G O98H Cl1 O98A 126.3(12) . . . . ?
O98A O98H Cl1 O99A 117.1(10) . . . . ?
O98G O98H Cl1 O99A -116.6(9) . . . . ?
O98A O98H Cl1 O98C -6.7(11) . . . . ?
O98G O98H Cl1 O98C 119.7(10) . . . . ?
O98A O98H Cl1 O98D 28(4) . . . . ?
O98G O98H Cl1 O98D 154(3) . . . . ?
O98A O98H Cl1 O98E -120.8(11) . . . . ?
O98G O98H Cl1 O98E 5.6(11) . . . . ?
O96C O96E Cl2 O97A -56(2) . . . . ?
O96D O96E Cl2 O97A 140.1(17) . . . . ?
O96C O96E Cl2 O96D 164.3(16) . . . . ?
O96C O96E Cl2 O97B -75.6(14) . . . . ?
O96D O96E Cl2 O97B 120.1(9) . . . . ?
O96C O96E Cl2 O96A 68.9(15) . . . . ?
O96D O96E Cl2 O96A -95.4(10) . . . . ?
O96C O96E Cl2 O96B 46.3(16) . . . . ?
O96D O96E Cl2 O96B -118.1(10) . . . . ?
O96C O96E Cl2 O96F 170.0(12) . . . . ?
O96D O96E Cl2 O96F 5.7(10) . . . . ?
O96D O96E Cl2 O96C -164.3(16) . . . . ?
O97B O97A Cl2 O96E -123(4) . . . . ?
O97B O97A Cl2 O96D -61(5) . . . . ?
O97B O97A Cl2 O96A 117(4) . . . . ?
O97B O97A Cl2 O96B 115(4) . . . . ?
O97B O97A Cl2 O96F -2(5) . . . . ?
O97B O97A Cl2 O96C -152(5) . . . . ?
O96F O96D Cl2 O96E 172.1(14) . . . . ?
O96F O96D Cl2 O97A 96(3) . . . . ?
O96E O96D Cl2 O97A -76(3) . . . . ?
O96F O96D Cl2 O97B 72.6(14) . . . . ?
O96E O96D Cl2 O97B -99.5(11) . . . . ?
O96F O96D Cl2 O96A -81.0(12) . . . . ?
O96E O96D Cl2 O96A 107.0(10) . . . . ?
O96F O96D Cl2 O96B -78.0(14) . . . . ?
O96E O96D Cl2 O96B 110.0(11) . . . . ?
O96E O96D Cl2 O96F -172.1(14) . . . . ?
O96F O96D Cl2 O96C -178.7(11) . . . . ?
O96E O96D Cl2 O96C 9.2(10) . . . . ?
O97A O97B Cl2 O96E 63(5) . . . . ?
O97A O97B Cl2 O96D 136(5) . . . . ?
O97A O97B Cl2 O96A -76(5) . . . . ?
O97A O97B Cl2 O96B -68(5) . . . . ?
O97A O97B Cl2 O96F 178(5) . . . . ?
O97A O97B Cl2 O96C 28(5) . . . . ?
O96B O96A Cl2 O96E -119(2) . . . . ?
O96B O96A Cl2 O97A -5(3) . . . . ?
O96B O96A Cl2 O96D 174(2) . . . . ?
O96B O96A Cl2 O97B 20(3) . . . . ?
O96B O96A Cl2 O96F 131(2) . . . . ?
O96B O96A Cl2 O96C -86(2) . . . . ?
O96A O96B Cl2 O96E 71(3) . . . . ?
O96A O96B Cl2 O97A 176(3) . . . . ?
O96A O96B Cl2 O96D -8(3) . . . . ?
O96A O96B Cl2 O97B -163(2) . . . . ?
O96A O96B Cl2 O96F -53(2) . . . . ?
O96A O96B Cl2 O96C 96(2) . . . . ?
O96D O96F Cl2 O96E -7.5(14) . . . . ?
O96D O96F Cl2 O97A -126(2) . . . . ?
O96D O96F Cl2 O97B -126.6(11) . . . . ?
O96D O96F Cl2 O96A 105.9(12) . . . . ?
O96D O96F Cl2 O96B 123.6(12) . . . . ?
O96D O96F Cl2 O96C 2.1(17) . . . . ?
O96E O96C Cl2 O97A 125(2) . . . . ?
O96E O96C Cl2 O96D -14.2(15) . . . . ?
O96E O96C Cl2 O97B 114.3(14) . . . . ?
O96E O96C Cl2 O96A -119.0(14) . . . . ?
O96E O96C Cl2 O96B -141.4(14) . . . . ?
O96E O96C Cl2 O96F -15.7(19) . . . . ?
C31 O2 Ni1 N1 32.0(3) . . . . ?
Ni2 O2 Ni1 N1 -141.21(17) . . . . ?
C31 O2 Ni1 O3 123.1(3) . . . . ?
Ni2 O2 Ni1 O3 -50.11(16) . . . . ?
C31 O2 Ni1 O4 -150.0(3) . . . . ?
Ni2 O2 Ni1 O4 36.84(16) . . . . ?
C31 O2 Ni1 O1 -103.9(12) . . . . ?
Ni2 O2 Ni1 O1 82.9(12) . . . . ?
C31 O2 Ni1 N3 -48.3(3) . . . . ?
Ni2 O2 Ni1 N3 138.51(16) . . . . ?
C4 N1 Ni1 O2 -90.8(3) . . . . ?
C1 N1 Ni1 O2 63.6(5) . . . . ?
C4 N1 Ni1 O3 175.9(3) . . . . ?
C1 N1 Ni1 O3 -29.7(5) . . . . ?
C4 N1 Ni1 O4 125(2) . . . . ?
C1 N1 Ni1 O4 -81(2) . . . . ?
C4 N1 Ni1 O1 85.1(3) . . . . ?
C1 N1 Ni1 O1 -120.4(5) . . . . ?
C4 N1 Ni1 N3 -2.1(3) . . . . ?
C1 N1 Ni1 N3 152.3(5) . . . . ?
C50 O3 Ni1 O2 20.0(4) . . . . ?
C50 O3 Ni1 N1 111.8(4) . . . . ?
C50 O3 Ni1 O4 -70.8(4) . . . . ?
C50 O3 Ni1 O1 -155.7(4) . . . . ?
C50 O3 Ni1 N3 124.6(7) . . . . ?
C25 O4 Ni1 O2 -22.9(4) . . . . ?
C25 O4 Ni1 N1 122(2) . . . . ?
C25 O4 Ni1 O3 70.3(4) . . . . ?
C25 O4 Ni1 O1 161.3(5) . . . . ?
C25 O4 Ni1 N3 -112.1(4) . . . . ?
C9 O1 Ni1 O2 -66.2(13) . . . . ?
C9 O1 Ni1 N1 157.9(5) . . . . ?
C9 O1 Ni1 O3 66.9(5) . . . . ?
C9 O1 Ni1 O4 -19.9(5) . . . . ?
C9 O1 Ni1 N3 -121.8(5) . . . . ?
C5 N3 Ni1 O2 110.7(3) . . . . ?
C10 N3 Ni1 O2 -6.1(3) . . . . ?
C6 N3 Ni1 O2 -130.6(3) . . . . ?
C5 N3 Ni1 N1 18.8(3) . . . . ?
C10 N3 Ni1 N1 -98.0(3) . . . . ?
C6 N3 Ni1 N1 137.5(3) . . . . ?
C5 N3 Ni1 O3 5.8(9) . . . . ?
C10 N3 Ni1 O3 -111.0(8) . . . . ?
C6 N3 Ni1 O3 124.5(8) . . . . ?
C5 N3 Ni1 O4 -158.5(2) . . . . ?
C10 N3 Ni1 O4 84.8(3) . . . . ?
C6 N3 Ni1 O4 -39.8(3) . . . . ?
C5 N3 Ni1 O1 -74.1(3) . . . . ?
C10 N3 Ni1 O1 169.1(3) . . . . ?
C6 N3 Ni1 O1 44.6(3) . . . . ?
C31 O2 Ni2 N6 49.6(3) . . . . ?
Ni1 O2 Ni2 N6 -137.32(17) . . . . ?
C31 O2 Ni2 O7 -52.9(7) . . . . ?
Ni1 O2 Ni2 O7 120.3(5) . . . . ?
C31 O2 Ni2 O5 -124.2(3) . . . . ?
Ni1 O2 Ni2 O5 48.96(16) . . . . ?
C31 O2 Ni2 O6 145.0(3) . . . . ?
Ni1 O2 Ni2 O6 -41.84(17) . . . . ?
C31 O2 Ni2 N4 -31.6(3) . . . . ?
Ni1 O2 Ni2 N4 141.51(16) . . . . ?
C19 N6 Ni2 O2 -87.9(3) . . . . ?
C22 N6 Ni2 O2 66.9(4) . . . . ?
C19 N6 Ni2 O7 81.6(3) . . . . ?
C22 N6 Ni2 O7 -123.6(4) . . . . ?
C19 N6 Ni2 O5 -9.7(12) . . . . ?
C22 N6 Ni2 O5 145.1(10) . . . . ?
C19 N6 Ni2 O6 171.6(3) . . . . ?
C22 N6 Ni2 O6 -33.6(4) . . . . ?
C19 N6 Ni2 N4 3.3(3) . . . . ?
C22 N6 Ni2 N4 158.1(4) . . . . ?
C24 O7 Ni2 O2 8.5(7) . . . . ?
Ni4 O7 Ni2 O2 -171.0(4) . . . . ?
C24 O7 Ni2 N6 -93.3(3) . . . . ?
Ni4 O7 Ni2 N6 87.2(3) . . . . ?
C24 O7 Ni2 O5 80.2(3) . . . . ?
Ni4 O7 Ni2 O5 -99.3(3) . . . . ?
C24 O7 Ni2 O6 170.9(3) . . . . ?
Ni4 O7 Ni2 O6 -8.6(3) . . . . ?
C24 O7 Ni2 N4 -13.1(3) . . . . ?
Ni4 O7 Ni2 N4 167.4(3) . . . . ?
C50 O5 Ni2 O2 -19.4(4) . . . . ?
C50 O5 Ni2 N6 -97.5(11) . . . . ?
C50 O5 Ni2 O7 170.8(4) . . . . ?
C50 O5 Ni2 O6 81.2(4) . . . . ?
C50 O5 Ni2 N4 -110.3(4) . . . . ?
C25 O6 Ni2 O2 26.2(3) . . . . ?
Ni3 O6 Ni2 O2 -146.49(15) . . . . ?
C25 O6 Ni2 N6 115.2(3) . . . . ?
Ni3 O6 Ni2 N6 -57.45(17) . . . . ?
C25 O6 Ni2 O7 -150.5(3) . . . . ?
Ni3 O6 Ni2 O7 36.80(16) . . . . ?
C25 O6 Ni2 O5 -64.6(3) . . . . ?
Ni3 O6 Ni2 O5 122.70(16) . . . . ?
C25 O6 Ni2 N4 -170.2(5) . . . . ?
Ni3 O6 Ni2 N4 17.1(6) . . . . ?
C23 N4 Ni2 O2 -144.7(2) . . . . ?
C17 N4 Ni2 O2 -24.2(2) . . . . ?
C18 N4 Ni2 O2 98.5(2) . . . . ?
C23 N4 Ni2 N6 127.5(3) . . . . ?
C17 N4 Ni2 N6 -112.0(2) . . . . ?
C18 N4 Ni2 N6 10.6(2) . . . . ?
C23 N4 Ni2 O7 31.4(2) . . . . ?
C17 N4 Ni2 O7 151.9(2) . . . . ?
C18 N4 Ni2 O7 -85.5(2) . . . . ?
C23 N4 Ni2 O5 -54.0(2) . . . . ?
C17 N4 Ni2 O5 66.6(2) . . . . ?
C18 N4 Ni2 O5 -170.8(2) . . . . ?
C23 N4 Ni2 O6 51.4(6) . . . . ?
C17 N4 Ni2 O6 171.9(5) . . . . ?
C18 N4 Ni2 O6 -65.4(6) . . . . ?
C64 O10 Ni3 O11 -3.3(4) . . . . ?
C64 O10 Ni3 N12 89.0(4) . . . . ?
C64 O10 Ni3 N11 166.0(11) . . . . ?
C64 O10 Ni3 O6 -102.8(4) . . . . ?
C64 O10 Ni3 O12 176.9(4) . . . . ?
C44 O11 Ni3 O10 144.8(3) . . . . ?
Ni4 O11 Ni3 O10 -35.16(16) . . . . ?
C44 O11 Ni3 N12 48.6(3) . . . . ?
Ni4 O11 Ni3 N12 -131.33(17) . . . . ?
C44 O11 Ni3 N11 -34.1(3) . . . . ?
Ni4 O11 Ni3 N11 145.94(16) . . . . ?
C44 O11 Ni3 O6 -113.2(3) . . . . ?
Ni4 O11 Ni3 O6 66.86(16) . . . . ?
C44 O11 Ni3 O12 147.2(10) . . . . ?
Ni4 O11 Ni3 O12 -32.8(11) . . . . ?
C47 N12 Ni3 O10 170.1(3) . . . . ?
C49 N12 Ni3 O10 -15.9(5) . . . . ?
C47 N12 Ni3 O11 -96.4(3) . . . . ?
C49 N12 Ni3 O11 77.6(5) . . . . ?
C47 N12 Ni3 N11 -4.0(3) . . . . ?
C49 N12 Ni3 N11 170.0(5) . . . . ?
C47 N12 Ni3 O6 24.2(5) . . . . ?
C49 N12 Ni3 O6 -161.8(4) . . . . ?
C47 N12 Ni3 O12 90.0(3) . . . . ?
C49 N12 Ni3 O12 -96.0(5) . . . . ?
C26 N11 Ni3 O10 57.2(13) . . . . ?
C27 N11 Ni3 O10 -64.1(13) . . . . ?
C45 N11 Ni3 O10 173.2(11) . . . . ?
C26 N11 Ni3 O11 -133.4(2) . . . . ?
C27 N11 Ni3 O11 105.3(3) . . . . ?
C45 N11 Ni3 O11 -17.4(3) . . . . ?
C26 N11 Ni3 N12 134.9(3) . . . . ?
C27 N11 Ni3 N12 13.6(3) . . . . ?
C45 N11 Ni3 N12 -109.1(3) . . . . ?
C26 N11 Ni3 O6 -35.1(2) . . . . ?
C27 N11 Ni3 O6 -156.4(3) . . . . ?
C45 N11 Ni3 O6 80.9(3) . . . . ?
C26 N11 Ni3 O12 46.5(3) . . . . ?
C27 N11 Ni3 O12 -74.9(3) . . . . ?
C45 N11 Ni3 O12 162.4(3) . . . . ?
C25 O6 Ni3 O10 -144.2(2) . . . . ?
Ni2 O6 Ni3 O10 29.39(17) . . . . ?
C25 O6 Ni3 O11 120.7(2) . . . . ?
Ni2 O6 Ni3 O11 -65.71(17) . . . . ?
C25 O6 Ni3 N12 1.2(5) . . . . ?
Ni2 O6 Ni3 N12 174.7(3) . . . . ?
C25 O6 Ni3 N11 29.7(2) . . . . ?
Ni2 O6 Ni3 N11 -156.68(18) . . . . ?
C25 O6 Ni3 O12 -65.7(2) . . . . ?
Ni2 O6 Ni3 O12 107.88(17) . . . . ?
C44 O11 Ni4 O9 -131.8(3) . . . . ?
Ni3 O11 Ni4 O9 48.15(16) . . . . ?
C44 O11 Ni4 N9 43.2(3) . . . . ?
Ni3 O11 Ni4 N9 -136.83(16) . . . . ?
C44 O11 Ni4 O7 136.3(3) . . . . ?
Ni3 O11 Ni4 O7 -43.69(16) . . . . ?
C44 O11 Ni4 N7 -38.5(3) . . . . ?
Ni3 O11 Ni4 N7 141.51(16) . . . . ?
C44 O11 Ni4 O8 121.4(3) . . . . ?
Ni3 O11 Ni4 O8 -58.6(3) . . . . ?
C64 O9 Ni4 O11 -36.9(4) . . . . ?
C64 O9 Ni4 N9 -156.9(12) . . . . ?
C64 O9 Ni4 O7 59.5(4) . . . . ?
C64 O9 Ni4 N7 -132.7(4) . . . . ?
C64 O9 Ni4 O8 118.5(4) . . . . ?
C29 N9 Ni4 O11 -96.0(3) . . . . ?
C46 N9 Ni4 O11 59.6(4) . . . . ?
C29 N9 Ni4 O9 24.1(15) . . . . ?
C46 N9 Ni4 O9 180(55) . . . . ?
C29 N9 Ni4 O7 167.7(3) . . . . ?
C46 N9 Ni4 O7 -36.8(4) . . . . ?
C29 N9 Ni4 N7 -0.4(3) . . . . ?
C46 N9 Ni4 N7 155.2(4) . . . . ?
C29 N9 Ni4 O8 109.2(3) . . . . ?
C46 N9 Ni4 O8 -95.3(4) . . . . ?
C24 O7 Ni4 O11 -168.0(2) . . . . ?
Ni2 O7 Ni4 O11 11.5(3) . . . . ?
C24 O7 Ni4 O9 99.1(2) . . . . ?
Ni2 O7 Ni4 O9 -81.3(3) . . . . ?
C24 O7 Ni4 N9 -77.5(2) . . . . ?
Ni2 O7 Ni4 N9 102.1(3) . . . . ?
C24 O7 Ni4 N7 -11.7(6) . . . . ?
Ni2 O7 Ni4 N7 167.9(4) . . . . ?
C24 O7 Ni4 O8 4.5(2) . . . . ?
Ni2 O7 Ni4 O8 -176.0(3) . . . . ?
C33 N7 Ni4 O11 -12.2(3) . . . . ?
C28 N7 Ni4 O11 104.6(3) . . . . ?
C41 N7 Ni4 O11 -130.8(3) . . . . ?
C33 N7 Ni4 O9 80.8(3) . . . . ?
C28 N7 Ni4 O9 -162.4(3) . . . . ?
C41 N7 Ni4 O9 -37.8(3) . . . . ?
C33 N7 Ni4 N9 -101.6(3) . . . . ?
C28 N7 Ni4 N9 15.2(3) . . . . ?
C41 N7 Ni4 N9 139.8(3) . . . . ?
C33 N7 Ni4 O7 -168.6(5) . . . . ?
C28 N7 Ni4 O7 -51.8(7) . . . . ?
C41 N7 Ni4 O7 72.8(6) . . . . ?
C33 N7 Ni4 O8 176.8(2) . . . . ?
C28 N7 Ni4 O8 -66.3(3) . . . . ?
C41 N7 Ni4 O8 58.3(3) . . . . ?
C24 O8 Ni4 O11 12.7(4) . . . . ?
C24 O8 Ni4 O9 -93.6(2) . . . . ?
C24 O8 Ni4 N9 92.2(2) . . . . ?
C24 O8 Ni4 O7 -4.7(2) . . . . ?
C24 O8 Ni4 N7 171.6(2) . . . . ?
